data_4133776
loop_
_publ_author_name
'Chen, Linfeng'
'San, Khin A.'
'Turo, Michael J.'
'Gembicky, Milan'
'Fereidouni, Shelir'
'Kalaj, Mark'
'Schimpf, Alina M.'

_publ_section_title
;
 Tunable Metal Oxide Frameworks via Coordination Assembly of
 Preyssler-Type Molecular Clusters.
;
_journal_name_full 'Journal of the American Chemical Society'
_journal_paper_doi 10.1021/jacs.9b10277
_journal_year 2019
_chemical_formula_moiety
'0.08(Co33.98 K21.28 O1390 P60 Sm12.51 W360), 1.33(Co0.13 O0.17), 0.67(Co0.81 O4.5), Li, 0.67(Co0.18 O), 5.39(O)'
_chemical_formula_sum 'Co3.57 K1.78 Li O125.11 P5 Sm1.04 W30'
_chemical_formula_weight 8115.06
_space_group_crystal_system orthorhombic
_space_group_IT_number 67
_space_group_name_Hall '-C 2a 2'
_space_group_name_H-M_alt 'C m m a'
_audit_creation_date 2019-09-23
_audit_creation_method
;
Olex2 1.2
(compiled 2018.05.29 svn.r3508 for OlexSys, GUI svn.r5506)
;
_cell_angle_alpha 90
_cell_angle_beta 90
_cell_angle_gamma 90
_cell_formula_units_Z 12
_cell_length_a 21.6853(16)
_cell_length_b 79.455(6)
_cell_length_c 26.2348(19)
_cell_measurement_reflns_used 9672
_cell_measurement_temperature 100(2)
_cell_measurement_theta_max 26.77
_cell_measurement_theta_min 2.22
_cell_volume 45203(6)
_computing_cell_refinement 'SAINT v8.38A (Bruker, 2017)'
_computing_data_collection 'APEX3 v2017.3-0 (Bruker, 2017)'
_computing_data_reduction 'SAINT v8.38A (Bruker, 2017)'
_computing_molecular_graphics 'Olex2 (Dolomanov et al., 2009)'
_computing_publication_material 'Olex2 (Dolomanov et al., 2009)'
_computing_structure_refinement 'ShelXL (Sheldrick, 2015)'
_computing_structure_solution 'ShelXT (Sheldrick, 2015)'
_diffrn_ambient_temperature 100.15
_diffrn_detector 'Bruker APEX-II CCD'
_diffrn_detector_area_resol_mean 8.258
_diffrn_detector_type 'CCD Area Detector'
_diffrn_measured_fraction_theta_full 0.996
_diffrn_measured_fraction_theta_max 0.994
_diffrn_measurement_device 'Kappa Four-Circle Diffractometer'
_diffrn_measurement_device_type 'Bruker APEX II Ultra'
_diffrn_measurement_method '\w and \f scans'
_diffrn_radiation_monochromator 'Double Bounce Multilayer Mirrors'
_diffrn_radiation_probe x-ray
_diffrn_radiation_type MoK\a
_diffrn_radiation_wavelength 0.71073
_diffrn_reflns_av_R_equivalents 0.0714
_diffrn_reflns_av_unetI/netI 0.0459
_diffrn_reflns_Laue_measured_fraction_full 0.996
_diffrn_reflns_Laue_measured_fraction_max 0.994
_diffrn_reflns_limit_h_max 21
_diffrn_reflns_limit_h_min -27
_diffrn_reflns_limit_k_max 100
_diffrn_reflns_limit_k_min -100
_diffrn_reflns_limit_l_max 30
_diffrn_reflns_limit_l_min -33
_diffrn_reflns_number 170117
_diffrn_reflns_point_group_measured_fraction_full 0.996
_diffrn_reflns_point_group_measured_fraction_max 0.994
_diffrn_reflns_theta_full 25.000
_diffrn_reflns_theta_max 26.795
_diffrn_reflns_theta_min 0.930
_diffrn_source 'Micro Focus Rotating Anode'
_diffrn_source_type 'Bruker TXS'
_diffrn_standards_number 0
_exptl_absorpt_coefficient_mu 23.766
_exptl_absorpt_correction_T_max 0.2607
_exptl_absorpt_correction_T_min 0.1020
_exptl_absorpt_correction_type multi-scan
_exptl_absorpt_process_details
'SADABS-2016/2 (Bruker,2016/2) was used for absorption correction. wR2(int) was 0.1475 before and 0.0784 after correction. The Ratio of minimum to maximum transmission is 0.3913. The \l/2 correction factor is 0.00150.'
_exptl_crystal_colour 'light pink'
_exptl_crystal_colour_modifier light
_exptl_crystal_colour_primary pink
_exptl_crystal_density_diffrn 3.577
_exptl_crystal_description octahedral
_exptl_crystal_F_000 41921
_exptl_crystal_size_max 0.053
_exptl_crystal_size_mid 0.047
_exptl_crystal_size_min 0.021
_refine_diff_density_max 4.317
_refine_diff_density_min -3.979
_refine_diff_density_rms 0.639
_refine_ls_extinction_method none
_refine_ls_goodness_of_fit_ref 1.173
_refine_ls_hydrogen_treatment undef
_refine_ls_matrix_type full
_refine_ls_number_parameters 1215
_refine_ls_number_reflns 24869
_refine_ls_number_restraints 1788
_refine_ls_restrained_S_all 1.133
_refine_ls_R_factor_all 0.1081
_refine_ls_R_factor_gt 0.0897
_refine_ls_shift/su_max 0.001
_refine_ls_shift/su_mean 0.000
_refine_ls_structure_factor_coef Fsqd
_refine_ls_weighting_details 'w=1/[\s^2^(Fo^2^)+(0.0001P)^2^+21779.9453P] where P=(Fo^2^+2Fc^2^)/3'
_refine_ls_weighting_scheme calc
_refine_ls_wR_factor_gt 0.1924
_refine_ls_wR_factor_ref 0.2033
_reflns_Friedel_coverage 0.000
_reflns_number_gt 20505
_reflns_number_total 24869
_reflns_threshold_expression 'I > 2\s(I)'
_cod_data_source_file ja9b10277_si_009.cif
_cod_data_source_block CoSmCmme
_cod_depositor_comments
;
The following automatic conversions were performed:

data item '_diffrn_radiation_probe' value 'X-ray' was changed to
'x-ray' in accordance with the
/home/data/users/saulius/crontab/automatic-downloads/rss-feeds/ACS/lib/dictionaries/cif_core.dic
dictionary named 'cif_core.dic' version 2.4.2 last updated on
2011-04-26.

Automatic conversion script
Id: cif_fix_values 7556 2019-12-06 15:28:31Z antanas 
;
_cod_original_cell_volume 45202(6)
_cod_original_sg_symbol_Hall '-C 2b 2'
_cod_original_sg_symbol_H-M 'C m m e'
_cod_database_code 4133776
_shelx_shelxl_version_number 2018/3
_shelx_space_group_comment
;
The symmetry employed for this shelxl refinement is uniquely defined
by the following loop, which should always be used as a source of
symmetry information in preference to the above space-group names.
They are only intended as comments.
;
_shelx_estimated_absorpt_t_max 0.635
_shelx_estimated_absorpt_t_min 0.366
_olex2_refinement_description
;
1. Uiso/Uaniso restraints and constraints
Uanis(O020) \\sim Ueq: with sigma of 0.01 and sigma for terminal atoms of 0.02
Uanis(O15) \\sim Ueq: with sigma of 0.01 and sigma for terminal atoms of 0.02
Uanis(O13) \\sim Ueq, Uanis(O6BA) \\sim Ueq: with sigma of 0.005 and sigma for
terminal atoms of 0.01
Uanis(O013) \\sim Ueq: with sigma of 0.005 and sigma for terminal atoms of 0.01
Uanis(O7) \\sim Ueq: with sigma of 0.005 and sigma for terminal atoms of 0.01
Uanis(O02E) \\sim Ueq: with sigma of 0.005 and sigma for terminal atoms of 0.01
Uanis(O01S) \\sim Ueq: with sigma of 0.005 and sigma for terminal atoms of 0.01
Uanis(Li8A) = Uanis(K8)
Uanis(O2) = Uanis(O0AA)
Uanis(Co1) = Uanis(Co3) = Uanis(Co2B) = Uanis(Co4) = Uanis(Co5B) = Uanis(Co2A)
= Uanis(Co5A)
Uanis(K011) = Uanis(Co5D) = Uanis(K01E) = Uanis(K8) = Uanis(K0AA) = Uanis(Co5C)
Uanis(Co1) = Uanis(O14) = Uanis(O2AA)
Uanis(O12) = Uanis(Co5B) = Uanis(O1AA)
Uanis(W00A) = Uanis(W1AA)
Uanis(W004) = Uanis(W2)
Uanis(W006) = Uanis(W0)
Uanis(W008) = Uanis(W1)
Uanis(W00F) = Uanis(W0AA)
2. Rigid body (RIGU) restrains
 All non-hydrogen atoms
 with sigma for 1-2 distances of 0.004 and sigma for 1-3 distances of 0.004
 All non-hydrogen atoms
 with sigma for 1-2 distances of 0.004 and sigma for 1-3 distances of 0.004
3. Others
 Sof(W0AA)=Sof(W0)=Sof(W1)=Sof(W2)=Sof(W1AA)=1-FVAR(1)
 Sof(W004)=Sof(W006)=Sof(W008)=Sof(W00A)=Sof(W00F)=FVAR(1)
 Fixed Sof: Sm1(0.48) Co1(0.5) K011(0.6) Co5D(0.125) K01E(0.15) Co2B(0.35)
 Co4(0.5) O13(0.5) O16(0.5) O3(0.5) O5(0.5) Li8A(0.75) K0AA(0.4) O0AA(0.375)
 O12(0.75) O2AA(0.5) O14(0.5) O4AA(0.125) O5AA(0.25) O6AA(0.5) O3AA(0.25)
 O7AA(0.25) O8AA(0.25) O0BA(0.25) O2BA(0.5) O3BA(0.5) O5BA(0.5) O4(0.16667)
 O6BA(0.5) O7BA(0.08333) O8BA(0.25) O15(0.5) O8(0.33333) O9BA(0.33333)
 O4BA(0.25) O7(0.16667)
;
_platon_squeeze_void_probe_radius 1.20
_olex2_submission_special_instructions 'No special instructions were received'

loop_
_space_group_symop_operation_xyz
'x, y, z'
'-x, -y+1/2, z'
'-x, y+1/2, -z'
'x, -y, -z'
'x+1/2, y+1/2, z'
'-x+1/2, -y+1, z'
'-x+1/2, y+1, -z'
'x+1/2, -y+1/2, -z'
'-x, -y, -z'
'x, y-1/2, -z'
'x, -y-1/2, z'
'-x, y, z'
'-x+1/2, -y+1/2, -z'
'x+1/2, y, -z'
'x+1/2, -y, z'
'-x+1/2, y+1/2, z'

loop_
_atom_site_label
_atom_site_type_symbol
_atom_site_fract_x
_atom_site_fract_y
_atom_site_fract_z
_atom_site_U_iso_or_equiv
_atom_site_adp_type
_atom_site_occupancy
_atom_site_site_symmetry_order
_atom_site_calc_flag
_atom_site_refinement_flags_posn
_atom_site_refinement_flags_adp
_atom_site_refinement_flags_occupancy
_atom_site_disorder_assembly
_atom_site_disorder_group
W001 W 0.84360(4) 0.28782(2) 0.24961(4) 0.0172(2) Uani 1 1 d . U . A 2
W002 W 0.84361(4) 0.27357(2) 0.38510(4) 0.0174(2) Uani 1 1 d . U . . .
W003 W 0.84284(6) 0.250000 0.16487(6) 0.0190(3) Uani 1 2 d S TU P A .
W004 W 0.65633(5) 0.42097(2) 0.36815(4) 0.0167(2) Uani 0.9512(12) 1 d . U . B 1
W005 W 0.92385(5) 0.31211(2) 0.42468(5) 0.0275(3) Uani 1 1 d . U . A 2
W006 W 0.65609(5) 0.37848(2) 0.30754(4) 0.0183(2) Uani 0.9512(12) 1 d . U . B 1
W007 W 0.92390(5) 0.32663(2) 0.28742(6) 0.0277(3) Uani 1 1 d . U . A 2
W008 W 0.65669(5) 0.38401(2) 0.16593(4) 0.0184(2) Uani 0.9512(12) 1 d . U . B 1
W009 W 0.92383(5) 0.31224(2) 0.15121(5) 0.0305(3) Uani 1 1 d . U . . .
W00A W 0.65650(5) 0.45313(2) 0.26423(5) 0.0191(2) Uani 0.9512(12) 1 d . U . B 1
W00B W 0.92371(6) 0.27388(2) 0.50865(4) 0.0298(3) Uani 1 1 d . U . . .
W00C W 0.57635(5) 0.36080(2) 0.41886(5) 0.0327(3) Uani 1 1 d . U . . .
W00D W 0.57622(5) 0.34381(2) 0.15028(6) 0.0329(3) Uani 1 1 d . U . . .
W00E W 0.57620(5) 0.33797(2) 0.29370(6) 0.0326(3) Uani 1 1 d . U . . .
W00F W 0.65629(5) 0.43021(2) 0.14003(4) 0.0207(2) Uani 0.9512(12) 1 d . U . B 1
W00G W 0.57591(6) 0.45026(2) 0.45312(5) 0.0336(3) Uani 1 1 d . U . . .
W00H W 0.92385(6) 0.27363(2) 0.06601(5) 0.0353(3) Uani 1 1 d . U . . .
W00I W 0.57606(5) 0.40390(2) 0.48002(5) 0.0325(3) Uani 1 1 d . U . . .
W00J W 0.57640(5) 0.37596(2) 0.04565(5) 0.0341(3) Uani 1 1 d . U . . .
W00K W 0.57603(6) 0.48294(2) 0.34775(6) 0.0351(3) Uani 1 1 d . U . C 1
W00L W 0.57609(6) 0.48879(2) 0.20587(6) 0.0383(3) Uani 1 1 d . U . D 1
W00M W 0.57626(5) 0.42284(2) 0.01881(5) 0.0373(3) Uani 1 1 d . U . . .
W00N W 0.57604(6) 0.46564(2) 0.07967(6) 0.0406(4) Uani 1 1 d . U . D 1
Sm00 Sm 0.91996(15) 0.250000 0.28824(14) 0.0080(12) Uani 0.468(9) 2 d S TU P A .
Sm1 Sm 0.58110(11) 0.41308(3) 0.24906(9) 0.0101(4) Uani 0.48 1 d . U . B .
P00R P 1.000000 0.29131(11) 0.2470(3) 0.0113(16) Uiso 1 2 d S TU P A .
P00S P 1.000000 0.27553(11) 0.3940(3) 0.0121(16) Uiso 1 2 d S TU P A .
P00T P 0.500000 0.37499(12) 0.3130(4) 0.0169(18) Uani 1 2 d S TU P B .
P00U P 1.000000 0.250000 0.1567(5) 0.012(2) Uani 1 4 d S TU P A .
P00V P 0.500000 0.42152(12) 0.3788(4) 0.0166(18) Uani 1 2 d S TU P . .
P00W P 0.500000 0.45647(12) 0.2656(4) 0.0194(19) Uani 1 2 d S TU P B .
P00X P 0.500000 0.38150(12) 0.1592(4) 0.0150(17) Uiso 1 2 d S TU P B .
P00Y P 0.500000 0.43154(13) 0.1300(4) 0.0176(19) Uani 1 2 d S TU P B .
Co1 Co 0.6920(5) 0.30630(15) 0.2719(5) 0.0561(14) Uani 0.5 1 d . U . A .
K011 K 0.7029(5) 0.51309(14) 0.3902(5) 0.0345(19) Uani 0.6 1 d . U . C 2
O013 O 0.9274(12) 0.250000 0.5165(10) 0.020(4) Uani 1 2 d S TU P . .
O014 O 0.6588(10) 0.4334(3) 0.3073(8) 0.029(4) Uani 1 1 d . U . B 1
O015 O 1.000000 0.2700(3) 0.4519(10) 0.019(4) Uani 1 2 d S TU P . .
O016 O 0.5711(8) 0.3803(2) 0.4590(8) 0.023(3) Uani 1 1 d . U . . .
O017 O 0.8425(8) 0.2766(2) 0.3153(7) 0.022(3) Uani 1 1 d . U . . .
O018 O 0.9281(8) 0.2962(2) 0.4830(6) 0.016(3) Uiso 1 1 d . U . . .
Co5D Co 0.6758(13) 0.250000 0.3951(13) 0.0345(19) Uani 0.25 2 d S TU P E 2
O01A O 0.8413(11) 0.250000 0.3711(9) 0.015(4) Uani 1 2 d S TU P . .
O01B O 0.500000 0.3567(3) 0.2885(10) 0.020(4) Uani 1 2 d S TU P . .
Co3 Co 0.716(2) 0.4892(7) 0.027(2) 0.0561(14) Uani 0.109(14) 1 d . U . . .
O01D O 0.9407(8) 0.2812(2) 0.2559(7) 0.022(3) Uani 1 1 d . U . . .
K01E K 0.500000 0.3159(4) 0.4352(14) 0.0345(19) Uani 0.3 2 d S TU P A .
O01F O 0.500000 0.4565(4) 0.4859(11) 0.028(5) Uani 1 2 d S TU P . .
O01G O 0.9296(10) 0.2947(2) 0.0980(8) 0.029(4) Uani 1 1 d . U . . .
O01H O 0.6577(9) 0.4018(3) 0.3250(8) 0.027(3) Uani 1 1 d . U . B 1
O01J O 0.9285(7) 0.3254(2) 0.2143(6) 0.011(3) Uiso 1 1 d . U . . .
O01K O 0.8729(8) 0.3256(2) 0.4515(7) 0.020(4) Uiso 1 1 d . U . . .
O01L O 0.9306(8) 0.3230(2) 0.3610(7) 0.014(3) Uiso 1 1 d . U . A 2
O01M O 0.5718(9) 0.3438(2) 0.3645(7) 0.025(3) Uani 1 1 d . U . . .
O01N O 1.000000 0.2948(3) 0.3946(9) 0.015(5) Uani 1 2 d S TU P . .
O01O O 0.6575(8) 0.4082(3) 0.1672(7) 0.024(3) Uani 1 1 d . U . B 1
O01P O 0.500000 0.4220(4) 0.0775(10) 0.022(4) Uani 1 2 d S TU P . .
O01Q O 0.5726(8) 0.3561(2) 0.0841(7) 0.019(4) Uiso 1 1 d . U . . .
O01R O 0.500000 0.3729(3) 0.3720(10) 0.019(4) Uani 1 2 d S TU P . .
O01S O 0.6573(9) 0.3850(2) 0.2411(7) 0.021(3) Uani 1 1 d . U . B 1
O01T O 1.000000 0.3073(3) 0.2815(10) 0.015(5) Uani 1 2 d S TU P A 2
O01U O 1.000000 0.2767(4) 0.5441(11) 0.026(5) Uani 1 2 d S TU P . .
O01V O 0.6309(9) 0.4406(2) 0.4061(7) 0.022(3) Uani 1 1 d . U . . .
O01W O 0.500000 0.4019(3) 0.5166(10) 0.025(5) Uani 1 2 d S TU P . .
O01Y O 0.5701(9) 0.4698(2) 0.4091(8) 0.026(3) Uani 1 1 d . U . . .
O020 O 0.8703(8) 0.3082(2) 0.2850(7) 0.019(3) Uani 1 1 d . U . A 2
O021 O 0.8411(9) 0.2664(3) 0.2205(8) 0.031(4) Uani 1 1 d . U . . .
O022 O 0.6305(9) 0.4069(2) 0.4247(8) 0.024(3) Uani 1 1 d . U . . .
O023 O 0.9417(8) 0.2691(2) 0.3680(7) 0.020(3) Uani 1 1 d . U . . .
O024 O 0.6262(10) 0.3212(3) 0.3017(10) 0.038(5) Uani 1 1 d . U . . .
O026 O 0.5721(9) 0.3993(2) 0.0194(7) 0.023(4) Uiso 1 1 d . U . . .
O027 O 0.8690(8) 0.2983(2) 0.1874(6) 0.014(3) Uiso 1 1 d . U . . .
O028 O 0.500000 0.4745(4) 0.0536(13) 0.039(6) Uani 1 2 d S TU P . .
O029 O 0.6321(9) 0.3562(3) 0.2862(8) 0.027(3) Uani 1 1 d . U . . .
O02B O 0.5578(9) 0.3898(2) 0.1823(8) 0.025(3) Uani 1 1 d . U . . .
O02C O 0.8742(9) 0.3434(2) 0.2902(9) 0.030(4) Uani 1 1 d . U . . .
O02D O 0.500000 0.4941(3) 0.3638(12) 0.026(5) Uani 1 2 d S TU P . .
O02E O 0.5718(10) 0.4920(3) 0.2810(8) 0.032(4) Uani 1 1 d . U . . .
Co2B Co 0.8057(8) 0.4111(2) 0.4242(7) 0.0561(14) Uani 0.35 1 d . U . B .
O02G O 0.6326(8) 0.3611(2) 0.1706(7) 0.021(3) Uani 1 1 d . U . . .
O02H O 0.6580(10) 0.4374(3) 0.2095(7) 0.030(3) Uani 1 1 d . U . B 1
O02I O 0.500000 0.4392(3) 0.4039(10) 0.022(4) Uani 1 2 d S TU P . .
O02J O 0.500000 0.3839(4) 0.0995(10) 0.024(6) Uani 1 2 d S TU P . .
O02K O 0.7327(10) 0.4582(3) 0.2651(9) 0.034(4) Uani 1 1 d . U . . .
O02L O 0.6320(9) 0.4668(3) 0.3205(8) 0.027(3) Uani 1 1 d . U . . .
O02M O 1.000000 0.3218(4) 0.1287(10) 0.028(6) Uani 1 2 d S TU P . .
O02N O 0.5590(8) 0.3848(2) 0.2973(7) 0.022(3) Uani 1 1 d . U . . .
O02O O 0.500000 0.4081(3) 0.4224(10) 0.022(4) Uani 1 2 d S TU P . .
O02P O 0.6274(9) 0.3496(3) 0.4558(8) 0.028(4) Uani 1 1 d . U . . .
O02Q O 0.8683(8) 0.2967(2) 0.3953(8) 0.024(4) Uani 1 1 d . U . . .
O02R O 0.7667(8) 0.2926(2) 0.2471(9) 0.030(4) Uani 1 1 d . U . . .
O02S O 0.5570(9) 0.4458(3) 0.2602(7) 0.026(3) Uani 1 1 d . U . . .
O02T O 0.8666(9) 0.2668(2) 0.1188(8) 0.026(3) Uani 1 1 d . U . . .
O02U O 1.000000 0.3215(4) 0.4456(11) 0.033(6) Uani 1 2 d S TU P . .
O02V O 0.6303(9) 0.4711(2) 0.2204(8) 0.027(3) Uani 1 1 d . U . . .
O02W O 0.9294(13) 0.250000 0.0451(10) 0.027(5) Uani 1 2 d S TU P . .
O02X O 1.000000 0.2978(4) 0.1895(12) 0.031(7) Uiso 1 2 d S TU P A .
O02Y O 0.500000 0.3259(3) 0.2993(10) 0.025(5) Uani 1 2 d S TU P . .
O02Z O 0.8743(10) 0.3259(3) 0.1200(8) 0.031(5) Uani 1 1 d . U . . .
O030 O 0.5718(8) 0.3377(2) 0.2190(7) 0.017(4) Uiso 1 1 d . U . . .
O031 O 0.8726(9) 0.2777(3) 0.5578(7) 0.029(4) Uani 1 1 d . U . . .
O032 O 0.6308(9) 0.3725(2) 0.3763(7) 0.022(3) Uani 1 1 d . U . . .
O034 O 0.6264(11) 0.5051(3) 0.1933(10) 0.043(6) Uani 1 1 d . U . D 1
O036 O 0.500000 0.3704(3) 0.0124(10) 0.020(5) Uiso 1 2 d S TU P . .
O037 O 0.500000 0.4699(3) 0.2243(12) 0.027(4) Uani 1 2 d S TU P . .
O038 O 1.000000 0.3388(3) 0.2872(10) 0.023(5) Uani 1 2 d S TU P . .
O03A O 1.000000 0.2781(4) 0.0300(12) 0.034(5) Uani 1 2 d S TU P . .
O03B O 0.500000 0.4238(5) -0.0190(11) 0.039(7) Uani 1 2 d S TU P . .
O03C O 0.500000 0.4511(4) 0.1165(12) 0.030(5) Uani 1 2 d S TU P . .
O03D O 0.7653(8) 0.2765(2) 0.3958(8) 0.024(3) Uani 1 1 d . U . . .
O03E O 0.6263(10) 0.4977(3) 0.3729(9) 0.035(4) Uani 1 1 d . U . . .
O03F O 0.6269(8) 0.3286(3) 0.1311(9) 0.035(5) Uani 1 1 d . U . . .
O03G O 0.500000 0.3325(4) 0.1351(12) 0.030(6) Uani 1 2 d S TU P . .
O03H O 0.7337(8) 0.3807(3) 0.1561(8) 0.029(4) Uani 1 1 d . U . . .
O03I O 0.500000 0.4662(4) 0.3167(12) 0.029(4) Uani 1 2 d S TU P . .
O03J O 0.7681(13) 0.250000 0.1502(12) 0.030(6) Uani 1 2 d S TU P . .
O03K O 0.500000 0.5010(4) 0.1982(14) 0.038(7) Uani 1 2 d S TU P D 1
O03L O 0.9434(11) 0.250000 0.1890(10) 0.018(4) Uani 1 2 d S TU P . .
O03N O 0.6337(10) 0.4515(3) 0.1173(8) 0.031(4) Uani 1 1 d . U . . .
O03O O 0.6257(10) 0.4587(3) 0.4969(9) 0.035(4) Uani 1 1 d . U . . .
O03R O 0.8738(11) 0.2797(3) 0.0188(8) 0.037(5) Uani 1 1 d . U . . .
O03S O 0.7333(9) 0.3745(3) 0.3140(9) 0.033(4) Uani 1 1 d . U . . .
O03T O 0.500000 0.3623(3) 0.1691(11) 0.020(5) Uani 1 2 d S TU P . .
O03U O 0.6318(8) 0.3835(3) 0.0961(7) 0.023(3) Uani 1 1 d . U . . .
O03V O 0.500000 0.3524(3) 0.4459(11) 0.023(4) Uani 1 2 d S TU P . .
O03W O 0.6312(9) 0.4217(3) 0.0743(8) 0.027(3) Uani 1 1 d . U . . .
O3Y O 0.6257(11) 0.4009(3) 0.5303(8) 0.035(4) Uani 1 1 d . U . . .
O40 O 1.000000 0.2659(3) 0.1210(10) 0.021(4) Uani 1 2 d S TU P . .
O41 O 0.7325(9) 0.4210(3) 0.3829(9) 0.034(4) Uani 1 1 d . U . . .
O42 O 0.6255(8) 0.3689(3) -0.0012(8) 0.028(4) Uani 1 1 d . U . . .
O43 O 0.6267(11) 0.4777(3) 0.0444(11) 0.051(7) Uani 1 1 d . U . D 1
O44 O 0.5580(8) 0.4272(2) 0.1589(7) 0.020(3) Uani 1 1 d . U . . .
O49 O 0.7334(9) 0.4323(3) 0.1272(8) 0.032(4) Uani 1 1 d . U . . .
O4A O 0.4419(8) 0.4197(2) 0.3477(7) 0.021(4) Uani 1 1 d . U . . .
O1 O 0.5720(9) 0.4285(2) 0.4837(7) 0.024(3) Uani 1 1 d . U . . .
O6 O 0.8687(9) 0.2697(2) 0.4553(7) 0.021(3) Uani 1 1 d . U . . .
O9 O 0.6253(10) 0.4242(3) -0.0305(8) 0.040(5) Uani 1 1 d . U . . .
O10 O 0.5714(9) 0.4474(3) 0.0339(8) 0.033(4) Uani 1 1 d . U . . .
O11 O 0.5705(9) 0.4810(3) 0.1376(8) 0.027(4) Uiso 1 1 d . U . D 1
Co4 Co 0.8059(5) 0.35944(15) 0.2998(5) 0.0561(14) Uani 0.5 1 d . U . B .
O13 O 0.8254(19) 0.3712(5) 0.2337(16) 0.031(7) Uani 0.5 1 d . U . . .
O16 O 0.827(2) 0.3952(5) 0.3720(16) 0.032(9) Uiso 0.5 1 d . U . . .
Co5B Co 0.750000 0.32319(13) 0.000000 0.0561(14) Uani 0.81(2) 2 d S TU P . .
Co2A Co 0.8060(7) 0.42848(19) 0.0809(6) 0.0561(14) Uani 0.408(14) 1 d . U . B .
K8 K 0.8429(18) 0.4092(5) 0.2335(16) 0.0345(19) Uani 0.180(18) 1 d . U . B 1
W0AA W 0.6560(9) 0.4488(3) 0.1911(9) 0.0207(2) Uani 0.0488(12) 1 d . U . B 2
W0 W 0.6573(9) 0.3747(3) 0.2366(9) 0.0183(2) Uani 0.0488(12) 1 d . U . B 2
W1 W 0.6568(9) 0.4054(3) 0.1321(9) 0.0184(2) Uani 0.0488(12) 1 d . U . B 2
W2 W 0.6568(9) 0.3970(3) 0.3603(8) 0.0167(2) Uani 0.0488(12) 1 d . U . B 2
W1AA W 0.6566(9) 0.4421(3) 0.3323(9) 0.0191(2) Uani 0.0488(12) 1 d . U . B 2
O2 O 0.750000 0.500000 0.500000 0.079(13) Uani 1 4 d S TU P . .
O3 O 0.828(2) 0.4061(6) 0.119(2) 0.050(13) Uani 0.5 1 d . U . . .
O5 O 0.864(3) 0.4417(7) 0.129(2) 0.052(13) Uiso 0.5 1 d . U . . .
Co5A Co 0.6317(14) 0.3140(4) 0.4181(13) 0.0561(14) Uani 0.191(14) 1 d . U . . .
Li8A Li 0.789(3) 0.4151(9) 0.250(3) 0.0345(19) Uani 0.75 1 d . U . F 2
K0AA K 0.6668(8) 0.2919(2) 0.3464(7) 0.0345(19) Uani 0.4 1 d . U . A 1
O0AA O 0.750000 0.500000 0.281(3) 0.079(13) Uani 0.75 2 d S TU P . .
Co5C Co 0.774(2) 0.3478(6) 0.466(2) 0.0345(19) Uani 0.090(11) 1 d . U . . .
O1AA O 0.6594(13) 0.3226(4) 0.0273(11) 0.0561(14) Uani 1 1 d . U . . .
O12 O 0.7737(17) 0.3357(5) 0.0663(15) 0.0561(14) Uani 0.75 1 d . U . . .
O2AA O 0.751(3) 0.3337(7) 0.210(2) 0.0561(14) Uani 0.5 1 d . U . . .
O14 O 0.758(3) 0.3175(7) 0.338(2) 0.0561(14) Uani 0.5 1 d . U . A .
O4AA O 0.750000 0.250000 0.500000 0.018(14) Uiso 0.5 4 d S TU P G 1
O5AA O 0.703(4) 0.500000 0.000000 0.050(18) Uiso 0.5 2 d S TU P D .
O6AA O 0.808(2) 0.3354(6) 0.5097(19) 0.044(12) Uiso 0.5 1 d . U . . .
O3AA O 0.750000 0.2827(6) 0.500000 0.016(10) Uiso 0.5 2 d S TU P . .
O7AA O 0.750000 0.4501(9) 0.000000 0.045(17) Uiso 0.5 2 d S TU P . .
O8AA O 0.750000 0.4004(9) 0.000000 0.047(17) Uiso 0.5 2 d S TU P . .
Co5E Co 0.709(4) 0.250000 0.280(5) 0.11(4) Uani 0.13(3) 2 d S TU P A 1
O0BA O 0.750000 0.4348(10) 0.500000 0.050(18) Uiso 0.5 2 d S TU P . .
O2BA O 0.754(4) 0.3526(9) 0.077(3) 0.08(2) Uani 0.5 1 d . U . . .
Sm0A Sm 0.9778(19) 0.250000 0.2876(18) 0.020(13) Uani 0.042(8) 2 d S TU P A .
O3BA O 0.5779(17) 0.5001(5) 0.2101(14) 0.021(8) Uiso 0.5 1 d . U . H 2
O5BA O 0.576(2) 0.4848(6) 0.0727(17) 0.037(10) Uiso 0.5 1 d . U . I 2
O4 O 0.500000 0.2980(10) 0.219(3) 0.022(17) Uiso 0.3333 2 d S TU P . .
O6BA O 0.538(2) 0.2945(6) 0.3571(18) 0.040(7) Uani 0.5 1 d . U . . .
O7BA O 0.750000 0.250000 0.000000 0.07(5) Uiso 0.3333 4 d S TU P . .
O8BA O 0.926(4) 0.3163(11) 0.338(3) 0.029(18) Uiso 0.25 1 d . U . J 1
O15 O 0.632(2) 0.2926(7) 0.213(2) 0.052(10) Uani 0.5 1 d . U . A .
Sm1A Sm 0.5216(13) 0.4131(5) 0.2488(13) 0.028(10) Uani 0.047(6) 1 d . U . B .
O8 O 0.846(3) 0.4597(8) 0.208(3) 0.035(15) Uiso 0.3333 1 d . U . . .
O9BA O 0.750(3) 0.2954(8) 0.085(2) 0.032(14) Uiso 0.3333 1 d . U . . .
O4BA O 0.691(2) 0.250000 0.416(2) 0.008(9) Uiso 0.5 2 d S TU P K 1
O7 O 0.701(3) 0.250000 0.443(3) 0.016(15) Uani 0.3333 2 d S TU P E 2

loop_
_atom_site_aniso_label
_atom_site_aniso_U_11
_atom_site_aniso_U_22
_atom_site_aniso_U_33
_atom_site_aniso_U_23
_atom_site_aniso_U_13
_atom_site_aniso_U_12
W001 0.0064(4) 0.0119(4) 0.0333(6) 0.0021(4) -0.0019(4) 0.0018(3)
W002 0.0096(4) 0.0129(5) 0.0296(6) -0.0020(4) 0.0081(4) 0.0009(4)
W003 0.0113(6) 0.0167(7) 0.0291(8) 0.000 -0.0085(6) 0.000
W004 0.0104(5) 0.0198(5) 0.0199(5) -0.0008(4) -0.0048(4) -0.0008(4)
W005 0.0179(5) 0.0158(5) 0.0488(7) -0.0138(5) 0.0034(5) 0.0021(4)
W006 0.0110(5) 0.0194(5) 0.0244(6) 0.0017(4) -0.0028(4) 0.0019(4)
W007 0.0120(5) 0.0110(5) 0.0602(8) -0.0054(5) -0.0023(5) 0.0024(4)
W008 0.0071(4) 0.0246(6) 0.0234(6) -0.0054(4) 0.0015(4) 0.0015(4)
W009 0.0164(5) 0.0334(7) 0.0417(7) 0.0214(6) -0.0049(5) 0.0014(5)
W00A 0.0118(5) 0.0173(5) 0.0282(6) 0.0022(4) -0.0023(4) -0.0045(4)
W00B 0.0262(6) 0.0422(7) 0.0210(6) -0.0060(5) 0.0081(5) 0.0015(5)
W00C 0.0210(6) 0.0411(7) 0.0359(7) 0.0219(6) -0.0045(5) 0.0002(5)
W00D 0.0137(5) 0.0218(6) 0.0632(9) -0.0167(6) 0.0022(5) 0.0024(4)
W00E 0.0188(5) 0.0125(5) 0.0664(9) 0.0017(5) -0.0005(6) 0.0035(4)
W00F 0.0109(5) 0.0286(6) 0.0225(6) 0.0057(5) 0.0007(4) -0.0052(4)
W00G 0.0217(6) 0.0410(7) 0.0381(7) -0.0192(6) 0.0007(5) -0.0074(5)
W00H 0.0319(7) 0.0445(8) 0.0294(6) 0.0178(6) -0.0098(5) -0.0008(6)
W00I 0.0205(6) 0.0551(8) 0.0219(6) 0.0122(6) -0.0059(5) -0.0057(5)
W00J 0.0121(5) 0.0652(9) 0.0250(6) -0.0181(6) 0.0014(4) 0.0039(5)
W00K 0.0225(6) 0.0282(6) 0.0547(8) -0.0189(6) 0.0058(6) -0.0109(5)
W00L 0.0239(6) 0.0218(6) 0.0692(10) 0.0227(6) 0.0051(6) -0.0026(5)
W00M 0.0173(5) 0.0763(10) 0.0181(6) 0.0009(6) 0.0024(4) 0.0012(6)
W00N 0.0229(6) 0.0445(8) 0.0545(9) 0.0297(7) 0.0089(6) 0.0000(5)
Sm00 0.0025(16) 0.0055(18) 0.016(2) 0.000 -0.0016(12) 0.000
Sm1 0.0049(10) 0.0127(11) 0.0128(11) -0.0001(9) -0.0006(9) -0.0006(8)
P00T 0.004(3) 0.022(4) 0.025(5) 0.006(4) 0.000 0.000
P00U 0.008(5) 0.019(6) 0.010(5) 0.000 0.000 0.000
P00V 0.003(4) 0.019(4) 0.028(5) -0.002(4) 0.000 0.000
P00W 0.008(4) 0.016(4) 0.034(5) -0.002(4) 0.000 0.000
P00Y 0.005(4) 0.026(5) 0.021(4) 0.012(4) 0.000 0.000
Co1 0.047(3) 0.056(3) 0.065(3) 0.001(3) -0.001(2) 0.005(3)
K011 0.033(4) 0.025(4) 0.046(5) 0.005(4) 0.007(4) 0.000(3)
O013 0.018(6) 0.021(6) 0.021(6) 0.000 0.002(4) 0.000
O014 0.043(10) 0.020(7) 0.025(7) -0.001(6) -0.002(7) 0.003(7)
O015 0.024(10) 0.005(11) 0.030(11) 0.006(9) 0.000 0.000
O016 0.017(9) 0.021(7) 0.032(8) 0.004(6) -0.003(6) -0.002(5)
O017 0.014(7) 0.029(8) 0.024(7) 0.005(6) 0.009(5) 0.003(7)
Co5D 0.033(4) 0.025(4) 0.046(5) 0.005(4) 0.007(4) 0.000(3)
O01A 0.014(10) 0.018(9) 0.014(9) 0.000 0.001(8) 0.000
O01B 0.021(9) 0.016(7) 0.023(10) 0.012(7) 0.000 0.000
Co3 0.047(3) 0.056(3) 0.065(3) 0.001(3) -0.001(2) 0.005(3)
O01D 0.018(7) 0.015(8) 0.032(9) 0.000(6) 0.013(6) 0.002(6)
K01E 0.033(4) 0.025(4) 0.046(5) 0.005(4) 0.007(4) 0.000(3)
O01F 0.027(10) 0.033(13) 0.025(11) -0.013(9) 0.000 0.000
O01G 0.035(11) 0.024(7) 0.027(9) 0.013(7) -0.004(8) 0.003(6)
O01H 0.028(9) 0.025(7) 0.028(7) 0.005(6) 0.005(7) 0.002(6)
O01M 0.034(10) 0.014(7) 0.028(8) 0.005(6) -0.003(6) 0.005(6)
O01N 0.006(8) 0.016(11) 0.022(12) 0.003(9) 0.000 0.000
O01O 0.011(7) 0.038(7) 0.023(7) -0.003(5) -0.001(7) 0.001(5)
O01P 0.013(9) 0.034(11) 0.021(7) 0.011(7) 0.000 0.000
O01R 0.015(9) 0.015(10) 0.028(7) 0.008(7) 0.000 0.000
O01S 0.021(5) 0.017(5) 0.026(4) -0.003(4) 0.000(4) 0.000(4)
O01T 0.010(8) 0.013(9) 0.022(13) -0.012(10) 0.000 0.000
O01U 0.029(10) 0.023(12) 0.027(11) 0.001(11) 0.000 0.000
O01V 0.026(8) 0.013(7) 0.026(7) 0.002(6) -0.001(7) 0.003(6)
O01W 0.038(11) 0.016(11) 0.022(10) -0.002(9) 0.000 0.000
O01Y 0.026(9) 0.016(7) 0.035(8) -0.003(6) 0.004(6) 0.003(6)
O020 0.009(5) 0.020(6) 0.028(7) 0.002(6) -0.003(6) 0.008(5)
O021 0.022(8) 0.031(9) 0.041(7) -0.013(8) 0.003(7) 0.002(7)
O022 0.020(7) 0.016(7) 0.035(8) 0.008(6) 0.004(7) 0.006(6)
O023 0.023(7) 0.011(8) 0.024(7) 0.007(7) -0.004(6) 0.000(6)
O024 0.032(8) 0.019(8) 0.062(14) 0.000(8) 0.007(9) -0.001(7)
O028 0.044(12) 0.038(14) 0.037(17) 0.016(11) 0.000 0.000
O029 0.026(8) 0.027(7) 0.028(8) 0.000(6) -0.002(7) 0.009(6)
O02B 0.021(7) 0.024(7) 0.029(8) 0.009(7) 0.005(6) 0.004(6)
O02C 0.020(8) 0.019(7) 0.050(13) -0.009(8) 0.000(8) -0.007(6)
O02D 0.031(10) 0.007(10) 0.041(13) -0.003(9) 0.000 0.000
O02E 0.033(5) 0.027(5) 0.037(5) 0.001(4) 0.001(4) -0.002(4)
Co2B 0.047(3) 0.056(3) 0.065(3) 0.001(3) -0.001(2) 0.005(3)
O02G 0.010(6) 0.029(7) 0.024(8) -0.005(6) -0.004(6) 0.009(5)
O02H 0.037(9) 0.037(7) 0.016(6) 0.000(6) 0.003(6) -0.003(7)
O02I 0.024(9) 0.017(7) 0.025(10) -0.001(7) 0.000 0.000
O02J 0.011(9) 0.050(18) 0.012(12) -0.004(12) 0.000 0.000
O02K 0.028(9) 0.031(11) 0.043(13) -0.004(8) 0.002(7) -0.003(7)
O02L 0.022(8) 0.027(7) 0.031(8) 0.004(6) -0.002(6) -0.006(6)
O02M 0.031(11) 0.038(14) 0.017(13) 0.005(11) 0.000 0.000
O02N 0.018(6) 0.028(7) 0.021(7) 0.000(6) 0.004(5) -0.001(5)
O02O 0.020(9) 0.021(9) 0.023(9) 0.000(7) 0.000 0.000
O02P 0.020(8) 0.036(10) 0.029(9) 0.021(8) 0.005(7) 0.000(7)
O02Q 0.017(7) 0.018(7) 0.037(10) 0.005(6) 0.003(7) 0.006(6)
O02R 0.007(7) 0.019(9) 0.063(11) 0.005(7) -0.005(7) 0.001(6)
O02S 0.021(7) 0.028(8) 0.027(9) 0.000(6) 0.002(6) 0.004(5)
O02T 0.024(8) 0.020(8) 0.033(8) -0.005(7) -0.013(6) 0.000(6)
O02U 0.046(16) 0.029(14) 0.025(15) -0.005(11) 0.000 0.000
O02V 0.026(8) 0.025(7) 0.029(8) 0.005(6) -0.001(7) -0.003(6)
O02W 0.030(14) 0.034(11) 0.016(11) 0.000 -0.005(9) 0.000
O02Y 0.044(11) 0.014(9) 0.017(12) 0.004(9) 0.000 0.000
O02Z 0.028(9) 0.034(10) 0.032(11) 0.018(9) -0.009(9) 0.002(8)
O031 0.024(9) 0.044(11) 0.019(8) -0.007(8) 0.005(7) 0.001(8)
O032 0.022(7) 0.017(7) 0.028(7) 0.007(5) -0.002(6) 0.003(6)
O034 0.032(10) 0.035(10) 0.064(14) 0.024(11) -0.006(10) -0.007(9)
O037 0.028(10) 0.014(9) 0.037(10) -0.002(7) 0.000 0.000
O038 0.030(10) 0.017(10) 0.023(14) -0.012(11) 0.000 0.000
O03A 0.046(12) 0.027(13) 0.030(12) 0.011(10) 0.000 0.000
O03B 0.030(11) 0.07(2) 0.020(10) -0.009(13) 0.000 0.000
O03C 0.029(10) 0.027(8) 0.035(13) 0.016(8) 0.000 0.000
O03D 0.019(7) 0.021(8) 0.033(9) -0.010(7) 0.011(6) 0.000(6)
O03E 0.035(9) 0.019(8) 0.052(11) 0.001(8) 0.002(8) -0.008(8)
O03F 0.008(7) 0.032(10) 0.064(15) -0.025(10) 0.000(9) -0.007(7)
O03G 0.017(10) 0.033(13) 0.041(17) -0.012(13) 0.000 0.000
O03H 0.010(7) 0.034(10) 0.043(11) -0.010(9) 0.000(6) 0.004(6)
O03I 0.028(10) 0.021(10) 0.037(8) -0.009(8) 0.000 0.000
O03J 0.020(11) 0.029(15) 0.040(16) 0.000 -0.005(9) 0.000
O03K 0.024(10) 0.027(12) 0.065(18) 0.025(15) 0.000 0.000
O03L 0.011(8) 0.023(11) 0.020(9) 0.000 0.001(6) 0.000
O03N 0.030(8) 0.038(9) 0.026(8) 0.005(6) -0.001(7) -0.014(7)
O03O 0.038(10) 0.031(10) 0.035(9) -0.013(8) 0.007(8) -0.001(8)
O03R 0.044(10) 0.037(11) 0.031(9) 0.014(8) -0.013(9) -0.002(9)
O03S 0.015(8) 0.036(11) 0.047(11) 0.002(9) -0.007(6) 0.009(6)
O03T 0.004(8) 0.023(11) 0.033(15) 0.000(11) 0.000 0.000
O03U 0.015(7) 0.035(9) 0.019(7) 0.001(6) -0.005(6) 0.005(7)
O03V 0.015(9) 0.022(11) 0.030(12) 0.013(8) 0.000 0.000
O03W 0.016(7) 0.039(8) 0.024(7) 0.000(7) 0.001(6) 0.003(7)
O3Y 0.045(10) 0.033(11) 0.027(9) 0.004(8) -0.009(9) -0.009(9)
O40 0.030(10) 0.016(10) 0.018(10) 0.003(7) 0.000 0.000
O41 0.014(8) 0.044(12) 0.045(12) 0.004(9) -0.002(7) 0.001(6)
O42 0.007(8) 0.044(12) 0.033(9) -0.015(9) 0.004(7) -0.005(8)
O43 0.037(11) 0.033(11) 0.082(19) 0.023(11) 0.010(12) -0.004(9)
O44 0.016(6) 0.017(7) 0.027(7) -0.002(6) -0.002(5) 0.002(5)
O49 0.019(8) 0.049(12) 0.028(10) 0.003(9) 0.006(6) -0.006(6)
O4A 0.012(7) 0.022(9) 0.029(9) 0.001(7) 0.000(6) -0.005(6)
O1 0.034(10) 0.028(7) 0.011(8) -0.002(5) -0.010(6) -0.003(5)
O6 0.029(8) 0.015(8) 0.019(7) -0.002(6) 0.004(6) -0.003(7)
O9 0.023(9) 0.075(16) 0.021(8) 0.009(9) 0.002(8) 0.005(10)
O10 0.022(10) 0.040(9) 0.037(9) 0.017(7) 0.002(7) -0.006(6)
Co4 0.047(3) 0.056(3) 0.065(3) 0.001(3) -0.001(2) 0.005(3)
O13 0.030(8) 0.031(8) 0.032(8) -0.001(5) -0.001(5) 0.000(5)
Co5B 0.047(3) 0.056(3) 0.065(3) 0.001(3) -0.001(2) 0.005(3)
Co2A 0.047(3) 0.056(3) 0.065(3) 0.001(3) -0.001(2) 0.005(3)
K8 0.033(4) 0.025(4) 0.046(5) 0.005(4) 0.007(4) 0.000(3)
W0AA 0.0109(5) 0.0286(6) 0.0225(6) 0.0057(5) 0.0007(4) -0.0052(4)
W0 0.0110(5) 0.0194(5) 0.0244(6) 0.0017(4) -0.0028(4) 0.0019(4)
W1 0.0071(4) 0.0246(6) 0.0234(6) -0.0054(4) 0.0015(4) 0.0015(4)
W2 0.0104(5) 0.0198(5) 0.0199(5) -0.0008(4) -0.0048(4) -0.0008(4)
W1AA 0.0118(5) 0.0173(5) 0.0282(6) 0.0022(4) -0.0023(4) -0.0045(4)
O2 0.027(18) 0.12(4) 0.09(2) 0.000 0.000 0.000
O3 0.02(2) 0.04(2) 0.09(4) 0.03(2) 0.00(2) -0.008(14)
Co5A 0.047(3) 0.056(3) 0.065(3) 0.001(3) -0.001(2) 0.005(3)
Li8A 0.033(4) 0.025(4) 0.046(5) 0.005(4) 0.007(4) 0.000(3)
K0AA 0.033(4) 0.025(4) 0.046(5) 0.005(4) 0.007(4) 0.000(3)
O0AA 0.027(18) 0.12(4) 0.09(2) 0.000 0.000 0.000
Co5C 0.033(4) 0.025(4) 0.046(5) 0.005(4) 0.007(4) 0.000(3)
O1AA 0.047(3) 0.056(3) 0.065(3) 0.001(3) -0.001(2) 0.005(3)
O12 0.047(3) 0.056(3) 0.065(3) 0.001(3) -0.001(2) 0.005(3)
O2AA 0.047(3) 0.056(3) 0.065(3) 0.001(3) -0.001(2) 0.005(3)
O14 0.047(3) 0.056(3) 0.065(3) 0.001(3) -0.001(2) 0.005(3)
Co5E 0.06(5) 0.05(2) 0.21(9) 0.000 0.03(6) 0.000
O2BA 0.10(5) 0.064(14) 0.09(5) -0.01(2) 0.01(4) 0.02(2)
Sm0A 0.004(6) 0.03(3) 0.02(2) 0.000 0.001(7) 0.000
O6BA 0.041(8) 0.038(8) 0.041(9) 0.001(5) 0.001(5) 0.001(5)
O15 0.033(13) 0.054(18) 0.069(18) -0.007(14) -0.010(14) 0.015(14)
Sm1A 0.009(5) 0.04(2) 0.031(18) -0.007(13) 0.003(7) 0.006(7)
O7 0.017(17) 0.015(17) 0.017(17) 0.000 -0.001(9) 0.000

loop_
_atom_type_symbol
_atom_type_description
_atom_type_scat_dispersion_real
_atom_type_scat_dispersion_imag
_atom_type_scat_source
Co Co 0.3494 0.9721 'International Tables Vol C Tables 4.2.6.8 and 6.1.1.4'
K K 0.2009 0.2494 'International Tables Vol C Tables 4.2.6.8 and 6.1.1.4'
Li Li -0.0003 0.0001 'International Tables Vol C Tables 4.2.6.8 and 6.1.1.4'
O O 0.0106 0.0060 'International Tables Vol C Tables 4.2.6.8 and 6.1.1.4'
P P 0.1023 0.0942 'International Tables Vol C Tables 4.2.6.8 and 6.1.1.4'
Sm Sm -0.1638 3.4418 'International Tables Vol C Tables 4.2.6.8 and 6.1.1.4'
W W -0.8490 6.8722 'International Tables Vol C Tables 4.2.6.8 and 6.1.1.4'

loop_
_geom_angle_atom_site_label_1
_geom_angle_atom_site_label_2
_geom_angle_atom_site_label_3
_geom_angle
_geom_angle_site_symmetry_1
_geom_angle_site_symmetry_3
O017 W001 Sm00 50.8(5) . .
O017 W001 O01D 80.4(7) . .
O017 W001 O020 88.0(8) . .
O01D W001 Sm00 47.7(5) . .
O020 W001 Sm00 115.1(5) . .
O020 W001 O01D 83.0(7) . .
O021 W001 Sm00 50.5(7) . .
O021 W001 O017 86.7(9) . .
O021 W001 O01D 80.7(8) . .
O021 W001 O020 163.4(8) . .
O021 W001 O027 93.2(9) . .
O027 W001 Sm00 118.3(5) . .
O027 W001 O017 164.0(7) . .
O027 W001 O01D 83.8(7) . .
O027 W001 O020 87.6(7) . .
O02R W001 Sm00 130.5(7) . .
O02R W001 O017 97.2(9) . .
O02R W001 O01D 177.6(9) . .
O02R W001 O020 97.0(8) . .
O02R W001 O021 99.2(9) . .
O02R W001 O027 98.7(9) . .
O017 W002 Sm00 50.7(6) . .
O017 W002 O01A 86.2(9) . .
O017 W002 O023 80.3(7) . .
O017 W002 O02Q 91.1(9) . .
O017 W002 O6 164.4(8) . .
O01A W002 Sm00 50.2(7) . .
O01A W002 O023 80.2(8) . .
O01A W002 O02Q 165.2(9) . .
O01A W002 O6 92.0(9) . .
O023 W002 Sm00 47.3(5) . .
O02Q W002 Sm00 118.0(6) . .
O02Q W002 O023 85.0(7) . .
O02Q W002 O6 86.6(8) . .
O03D W002 Sm00 129.8(6) . .
O03D W002 O017 97.4(9) . .
O03D W002 O01A 97.9(9) . .
O03D W002 O023 177.1(8) . .
O03D W002 O02Q 96.9(8) . .
O03D W002 O6 98.2(9) . .
O6 W002 Sm00 117.5(5) . .
O6 W002 O023 84.1(7) . .
O021 W003 Sm00 49.2(6) 11_565 .
O021 W003 Sm00 49.2(6) . .
O021 W003 O021 83.6(13) 11_565 .
O021 W003 O03L 79.1(8) 11_565 .
O021 W003 O03L 79.1(8) . .
O02T W003 Sm00 116.6(6) . .
O02T W003 Sm00 116.5(6) 11_565 .
O02T W003 O021 90.6(9) 11_565 11_565
O02T W003 O021 90.6(9) . .
O02T W003 O021 164.0(8) 11_565 .
O02T W003 O021 164.0(8) . 11_565
O02T W003 O02T 91.0(12) . 11_565
O02T W003 O03L 85.2(7) . .
O02T W003 O03L 85.2(7) 11_565 .
O03J W003 Sm00 130.7(11) . .
O03J W003 O021 98.8(10) . 11_565
O03J W003 O021 98.9(10) . .
O03J W003 O02T 96.8(9) . 11_565
O03J W003 O02T 96.8(9) . .
O03J W003 O03L 177.2(13) . .
O03L W003 Sm00 46.5(6) . .
O014 W004 Sm1 50.5(6) . .
O014 W004 O01H 85.2(9) . .
O014 W004 O01V 91.2(8) . .
O014 W004 O022 164.0(9) . .
O014 W004 O4A 81.1(8) . 12_655
O01H W004 Sm1 49.2(6) . .
O01H W004 O01V 163.8(8) . .
O01H W004 O022 90.0(8) . .
O01H W004 O4A 80.3(8) . 12_655
O01V W004 Sm1 117.5(6) . .
O01V W004 O022 89.3(8) . .
O01V W004 O4A 83.5(7) . 12_655
O022 W004 Sm1 115.8(6) . .
O022 W004 O4A 83.1(8) . 12_655
O41 W004 Sm1 130.0(8) . .
O41 W004 O014 99.6(10) . .
O41 W004 O01H 96.9(10) . .
O41 W004 O01V 99.2(10) . .
O41 W004 O022 96.1(10) . .
O41 W004 O4A 177.2(9) . 12_655
O4A W004 Sm1 48.5(5) 12_655 .
O018 W005 K01E 47.9(7) . 14_556
O018 W005 O01N 81.4(8) . .
O01K W005 O018 96.6(8) . .
O01K W005 K01E 80.9(7) . 14_556
O01K W005 O01L 97.3(8) . .
O01K W005 O01N 174.0(8) . .
O01K W005 O02Q 99.4(8) . .
O01K W005 O02U 101.4(10) . .
O01L W005 O018 165.8(7) . .
O01L W005 O01N 85.0(8) . .
O01L W005 O02U 90.4(11) . .
O01N W005 K01E 93.7(6) . 14_556
O02Q W005 O018 86.0(8) . .
O02Q W005 K01E 133.1(7) . 14_556
O02Q W005 O01L 89.1(8) . .
O02Q W005 O01N 86.1(7) . .
O02Q W005 O02U 159.1(10) . .
O02U W005 O018 89.4(11) . .
O02U W005 K01E 49.5(9) . 14_556
O02U W005 O01N 73.0(9) . .
O01H W006 Sm1 50.1(6) . .
O01H W006 O029 164.9(8) . .
O01H W006 O02N 79.8(8) . .
O01H W006 O032 91.2(8) . .
O01S W006 Sm1 50.9(6) . .
O01S W006 O01H 87.2(8) . .
O01S W006 O029 89.4(9) . .
O01S W006 O02N 80.2(8) . .
O01S W006 O032 164.3(8) . .
O029 W006 Sm1 117.6(6) . .
O029 W006 O02N 85.2(8) . .
O029 W006 O032 88.2(8) . .
O02N W006 Sm1 47.5(5) . .
O032 W006 Sm1 117.5(5) . .
O032 W006 O02N 84.2(7) . .
O03S W006 Sm1 129.4(8) . .
O03S W006 O01H 97.9(10) . .
O03S W006 O01S 97.7(10) . .
O03S W006 O029 97.1(9) . .
O03S W006 O02N 176.9(9) . .
O03S W006 O032 98.0(9) . .
O01J W007 O01L 166.3(7) . .
O01J W007 O01T 81.8(8) . .
O01L W007 O01T 85.0(8) . .
O020 W007 O01J 87.5(7) . .
O020 W007 O01L 87.9(8) . .
O020 W007 O01T 85.4(7) . .
O020 W007 O038 158.7(8) . .
O02C W007 O01J 96.6(9) . .
O02C W007 O01L 96.9(9) . .
O02C W007 O01T 171.8(8) . .
O02C W007 O020 102.6(8) . .
O02C W007 O038 98.7(9) . .
O038 W007 O01J 88.8(9) . .
O038 W007 O01L 90.8(10) . .
O038 W007 O01T 73.3(8) . .
O01O W008 Sm1 49.3(6) . .
O01O W008 O01S 86.7(8) . .
O01O W008 O02B 78.5(7) . .
O01S W008 Sm1 50.7(6) . .
O01S W008 O02B 78.8(7) . .
O02B W008 Sm1 46.4(5) . .
O02G W008 Sm1 117.0(5) . .
O02G W008 O01O 163.9(7) . .
O02G W008 O01S 88.7(8) . .
O02G W008 O02B 85.4(7) . .
O02G W008 O03U 87.8(8) . .
O03H W008 Sm1 129.8(7) . .
O03H W008 O01O 98.6(9) . .
O03H W008 O01S 98.7(9) . .
O03H W008 O02B 176.2(9) . .
O03H W008 O02G 97.4(9) . .
O03H W008 O03U 97.3(9) . .
O03U W008 Sm1 118.0(6) . .
O03U W008 O01O 92.4(8) . .
O03U W008 O01S 163.9(8) . .
O03U W008 O02B 85.3(8) . .
O01G W009 O02X 84.8(10) . .
O01J W009 O01G 165.7(7) . .
O01J W009 O02X 81.7(9) . .
O027 W009 O01G 89.0(8) . .
O027 W009 O01J 85.4(7) . .
O027 W009 O02M 159.4(9) . .
O027 W009 O02X 86.5(7) . .
O02M W009 O01G 90.5(11) . .
O02M W009 O01J 90.2(10) . .
O02M W009 O02X 72.9(9) . .
O02Z W009 O01G 98.4(10) . .
O02Z W009 O01J 95.7(9) . .
O02Z W009 O027 102.4(9) . .
O02Z W009 O02M 98.1(10) . .
O02Z W009 O02X 170.6(9) . .
O014 W00A Sm1 50.2(6) . .
O014 W00A O02S 80.9(8) . .
O02H W00A Sm1 49.0(6) . .
O02H W00A O014 84.8(9) . .
O02H W00A O02L 164.1(9) . .
O02H W00A O02S 79.1(8) . .
O02H W00A O02V 92.5(9) . .
O02K W00A Sm1 130.6(7) . .
O02K W00A O014 99.1(10) . .
O02K W00A O02H 98.5(10) . .
O02K W00A O02L 97.3(9) . .
O02K W00A O02S 177.6(10) . .
O02K W00A O02V 96.9(10) . .
O02L W00A Sm1 117.5(6) . .
O02L W00A O014 90.9(9) . .
O02L W00A O02S 85.2(8) . .
O02L W00A O02V 87.5(9) . .
O02S W00A Sm1 47.7(5) . .
O02V W00A Sm1 117.3(6) . .
O02V W00A O014 164.0(9) . .
O02V W00A O02S 83.1(8) . .
O013 W00B O015 84.4(10) . .
O013 W00B K01E 140.5(9) . 14_556
O013 W00B O01U 91.7(11) . .
O015 W00B K01E 93.2(7) . 14_556
O018 W00B O013 164.4(9) . .
O018 W00B O015 81.8(8) . .
O018 W00B K01E 48.1(7) . 14_556
O018 W00B O01U 91.1(10) . .
O01U W00B O015 72.7(9) . .
O01U W00B K01E 50.6(9) . 14_556
O031 W00B O013 97.0(11) . .
O031 W00B O015 172.5(9) . .
O031 W00B O018 97.7(9) . .
O031 W00B K01E 81.0(8) . 14_556
O031 W00B O01U 99.9(10) . .
O031 W00B O6 100.4(9) . .
O6 W00B O013 86.1(9) . .
O6 W00B O015 87.0(8) . .
O6 W00B O018 86.0(7) . .
O6 W00B K01E 133.3(7) . 14_556
O6 W00B O01U 159.7(10) . .
O016 W00C K01E 131.2(7) . .
O016 W00C O01M 166.0(8) . .
O016 W00C O01R 84.9(9) . .
O016 W00C O03V 91.7(10) . .
O01M W00C K01E 55.9(8) . .
O01M W00C O01R 82.0(9) . .
O01R W00C K01E 97.7(6) . .
O02P W00C O016 98.6(10) . .
O02P W00C K01E 75.2(8) . .
O02P W00C O01M 95.1(9) . .
O02P W00C O01R 172.7(8) . .
O02P W00C O032 100.7(8) . .
O02P W00C O03V 99.6(9) . .
O032 W00C O016 87.9(8) . .
O032 W00C K01E 140.9(8) . .
O032 W00C O01M 86.5(8) . .
O032 W00C O01R 85.8(7) . .
O032 W00C O03V 159.5(9) . .
O03V W00C K01E 44.4(9) . .
O03V W00C O01M 89.2(11) . .
O03V W00C O01R 73.7(8) . .
O01Q W00D O03T 80.9(9) . .
O02G W00D O01Q 85.1(8) . .
O02G W00D O03G 160.2(9) . .
O02G W00D O03T 86.5(7) . .
O030 W00D O01Q 164.8(7) . .
O030 W00D O02G 87.3(8) . .
O030 W00D O03G 91.9(11) . .
O030 W00D O03T 85.5(9) . .
O03F W00D O01Q 96.7(10) . .
O03F W00D O02G 100.3(8) . .
O03F W00D O030 97.6(10) . .
O03F W00D O03G 99.4(10) . .
O03F W00D O03T 172.6(8) . .
O03G W00D O01Q 90.9(11) . .
O03G W00D O03T 73.8(9) . .
O01M W00E O01B 82.0(9) . .
O01M W00E O030 165.5(7) . .
O024 W00E O01B 170.5(9) . .
O024 W00E O01M 95.8(10) . .
O024 W00E O029 101.6(9) . .
O024 W00E O02Y 98.4(10) . .
O024 W00E O030 98.2(10) . .
O029 W00E O01B 87.5(7) . .
O029 W00E O01M 86.9(8) . .
O029 W00E O02Y 160.0(9) . .
O029 W00E O030 86.4(8) . .
O02Y W00E O01B 72.5(8) . .
O02Y W00E O01M 90.2(10) . .
O02Y W00E O030 91.6(9) . .
O030 W00E O01B 84.9(9) . .
O01O W00F Sm1 49.5(6) . .
O01O W00F O02H 85.3(9) . .
O01O W00F O03W 90.9(9) . .
O01O W00F O44 80.1(7) . .
O02H W00F Sm1 50.0(6) . .
O02H W00F O03W 164.2(9) . .
O02H W00F O44 80.6(8) . .
O03N W00F Sm1 119.0(7) . .
O03N W00F O01O 165.3(8) . .
O03N W00F O02H 92.3(9) . .
O03N W00F O03W 87.5(9) . .
O03N W00F O44 85.2(8) . .
O03W W00F Sm1 117.0(6) . .
O03W W00F O44 83.7(7) . .
O44 W00F Sm1 48.3(5) . .
O49 W00F Sm1 129.9(7) . .
O49 W00F O01O 98.6(9) . .
O49 W00F O02H 98.0(10) . .
O49 W00F O03N 96.1(10) . .
O49 W00F O03W 97.7(9) . .
O49 W00F O44 178.2(9) . .
O01F W00G O01Y 90.3(11) . .
O01F W00G O02I 74.5(8) . .
O01V W00G O01F 160.4(9) . .
O01V W00G O01Y 88.6(8) . .
O01V W00G O02I 85.9(8) . .
O01V W00G O1 86.3(8) . .
O01Y W00G O02I 85.7(9) . .
O03O W00G O01F 98.0(10) . .
O03O W00G O01V 101.5(9) . .
O03O W00G O01Y 97.4(10) . .
O03O W00G O02I 172.0(9) . .
O03O W00G O1 95.7(9) . .
O1 W00G O01F 90.4(11) . .
O1 W00G O01Y 166.7(8) . .
O1 W00G O02I 81.7(9) . .
O01G W00H O02T 88.4(8) . .
O01G W00H O02W 167.4(10) . .
O01G W00H O03A 89.8(12) . .
O01G W00H O40 84.8(9) . .
O02T W00H O02W 88.3(10) . .
O02T W00H O40 86.3(7) . .
O02W W00H O40 82.8(10) . .
O03A W00H O02T 161.3(9) . .
O03A W00H O02W 89.3(13) . .
O03A W00H O40 75.0(9) . .
O03R W00H O01G 96.6(10) . .
O03R W00H O02T 101.0(10) . .
O03R W00H O02W 96.0(11) . .
O03R W00H O03A 97.7(11) . .
O03R W00H O40 172.6(9) . .
O016 W00I O02O 85.0(9) . .
O016 W00I O1 165.2(8) . .
O01W W00I O016 90.9(10) . .
O01W W00I O02O 73.7(9) . .
O01W W00I O1 91.1(10) . .
O022 W00I O016 86.6(8) . .
O022 W00I O01W 159.3(9) . .
O022 W00I O02O 85.6(8) . .
O022 W00I O1 86.4(8) . .
O3Y W00I O016 96.8(9) . .
O3Y W00I O01W 98.2(11) . .
O3Y W00I O022 102.5(10) . .
O3Y W00I O02O 171.7(10) . .
O3Y W00I O1 97.3(9) . .
O1 W00I O02O 81.5(9) . .
O01Q W00J O026 166.6(8) . .
O01Q W00J O02J 82.3(9) . .
O01Q W00J O036 90.8(10) . .
O01Q W00J O03U 85.1(8) . .
O026 W00J O02J 85.5(10) . .
O036 W00J O026 91.0(10) . .
O036 W00J O02J 73.6(8) . .
O03U W00J O026 88.7(8) . .
O03U W00J O02J 86.5(7) . .
O03U W00J O036 160.1(9) . .
O42 W00J O01Q 98.0(9) . .
O42 W00J O026 94.9(9) . .
O42 W00J O02J 171.3(8) . .
O42 W00J O036 97.8(9) . .
O42 W00J O03U 102.1(8) . .
O01Y W00K O03I 86.2(10) . .
O02D W00K O01Y 90.6(11) . .
O02D W00K O03I 74.0(8) . .
O02E W00K O01Y 167.4(9) . .
O02E W00K O02D 89.3(11) . .
O02E W00K O02L 86.5(9) . .
O02E W00K O03I 81.6(10) . .
O02L W00K O01Y 89.4(8) . .
O02L W00K O02D 160.2(9) . .
O02L W00K O03I 86.3(8) . .
O03E W00K O01Y 95.3(10) . .
O03E W00K O02D 98.4(10) . .
O03E W00K O02E 97.2(10) . .
O03E W00K O02L 101.3(10) . .
O03E W00K O03I 172.3(9) . .
O02E W00L O037 80.8(10) . .
O02V W00L O02E 85.5(9) . .
O02V W00L O037 85.3(8) . .
O02V W00L O03K 159.8(10) . .
O02V W00L O11 89.3(9) . .
O034 W00L O02E 97.1(11) . .
O034 W00L O02V 101.9(10) . .
O034 W00L O037 172.3(10) . .
O034 W00L O03K 98.2(11) . .
O034 W00L O11 96.1(11) . .
O03K W00L O02E 90.0(13) . .
O03K W00L O037 74.5(9) . .
O11 W00L O02E 166.6(9) . .
O11 W00L O037 86.5(10) . .
O11 W00L O03K 90.6(13) . .
O026 W00M O01P 86.1(9) . .
O026 W00M O03B 90.2(13) . .
O026 W00M O03W 88.7(9) . .
O026 W00M O10 166.7(8) . .
O03B W00M O01P 74.0(9) . .
O03B W00M O10 90.9(13) . .
O03W W00M O01P 86.2(7) . .
O03W W00M O03B 160.2(10) . .
O03W W00M O10 85.8(9) . .
O9 W00M O01P 172.1(9) . .
O9 W00M O026 95.9(11) . .
O9 W00M O03B 98.3(11) . .
O9 W00M O03W 101.5(9) . .
O9 W00M O10 97.0(11) . .
O10 W00M O01P 81.6(9) . .
O028 W00N O03C 73.1(9) . .
O028 W00N O03N 160.5(10) . .
O028 W00N O11 89.8(12) . .
O03N W00N O03C 87.5(8) . .
O03N W00N O11 90.4(9) . .
O43 W00N O028 98.7(12) . .
O43 W00N O03C 171.3(11) . .
O43 W00N O03N 100.6(10) . .
O43 W00N O10 96.9(12) . .
O43 W00N O11 96.2(12) . .
O10 W00N O028 90.5(13) . .
O10 W00N O03C 80.7(10) . .
O10 W00N O03N 84.9(9) . .
O10 W00N O11 166.6(8) . .
O11 W00N O03C 86.6(10) . .
O017 Sm00 O017 98.3(8) 11_565 .
O017 Sm00 O021 55.9(6) . .
O017 Sm00 O021 98.4(6) 11_565 .
O017 Sm00 O021 55.9(6) 11_565 11_565
O017 Sm00 O021 98.4(6) . 11_565
O01A Sm00 O017 55.1(4) . 11_565
O01A Sm00 O017 55.1(4) . .
O01A Sm00 O021 97.0(6) . 11_565
O01A Sm00 O021 97.0(6) . .
O01D Sm00 O017 152.7(6) . 11_565
O01D Sm00 O017 58.5(5) . .
O01D Sm00 O017 152.7(6) 11_565 .
O01D Sm00 O017 58.5(5) 11_565 11_565
O01D Sm00 O01A 110.8(4) . .
O01D Sm00 O01A 110.8(4) 11_565 .
O01D Sm00 O01D 137.6(8) . 11_565
O01D Sm00 O021 109.6(6) 11_565 .
O01D Sm00 O021 57.6(6) 11_565 11_565
O01D Sm00 O021 109.6(6) . 11_565
O01D Sm00 O021 57.6(6) . .
O021 Sm00 O021 55.8(8) . 11_565
O023 Sm00 O017 57.9(6) . .
O023 Sm00 O017 110.1(6) . 11_565
O023 Sm00 O017 57.9(6) 11_565 11_565
O023 Sm00 O017 110.1(6) 11_565 .
O023 Sm00 O01A 59.0(5) 11_565 .
O023 Sm00 O01A 59.0(5) . .
O023 Sm00 O01D 71.6(6) . .
O023 Sm00 O01D 139.8(6) 11_565 .
O023 Sm00 O01D 71.6(6) 11_565 11_565
O023 Sm00 O01D 139.7(6) . 11_565
O023 Sm00 O021 110.3(6) . .
O023 Sm00 O021 152.6(6) . 11_565
O023 Sm00 O021 152.6(6) 11_565 .
O023 Sm00 O021 110.3(6) 11_565 11_565
O023 Sm00 O023 70.7(7) . 11_565
O023 Sm00 O03L 138.3(5) . .
O023 Sm00 O03L 138.3(5) 11_565 .
O03L Sm00 O017 111.4(5) . .
O03L Sm00 O017 111.4(5) . 11_565
O03L Sm00 O01A 152.9(7) . .
O03L Sm00 O01D 69.8(4) . .
O03L Sm00 O01D 69.8(4) . 11_565
O03L Sm00 O021 59.5(6) . 11_565
O03L Sm00 O021 59.5(6) . .
Sm0A Sm00 O017 127.3(8) . .
Sm0A Sm00 O017 127.3(8) . 11_565
Sm0A Sm00 O017 127.2(6) 2_755 11_565
Sm0A Sm00 O017 127.2(6) 2_755 .
Sm0A Sm00 O01A 128.5(13) 2_755 .
Sm0A Sm00 O01A 129(2) . .
Sm0A Sm00 O01D 80.0(8) . 11_565
Sm0A Sm00 O01D 80.1(6) 2_755 .
Sm0A Sm00 O01D 80.1(6) 2_755 11_565
Sm0A Sm00 O01D 80.0(8) . .
Sm0A Sm00 O021 127.2(18) . 11_565
Sm0A Sm00 O021 127.2(18) . .
Sm0A Sm00 O021 127.5(11) 2_755 11_565
Sm0A Sm00 O021 127.5(11) 2_755 .
Sm0A Sm00 O023 80.2(18) . .
Sm0A Sm00 O023 80.0(11) 2_755 11_565
Sm0A Sm00 O023 80.0(11) 2_755 .
Sm0A Sm00 O023 80.2(18) . 11_565
Sm0A Sm00 O03L 78.6(13) 2_755 .
Sm0A Sm00 O03L 78(2) . .
Sm0A Sm00 Sm0A 0.3(10) . 2_755
O01H Sm1 O014 55.0(6) . .
O01H Sm1 O01S 55.4(6) . .
O01H Sm1 O02H 97.9(6) . .
O01O Sm1 O014 98.4(6) . .
O01O Sm1 O01H 99.0(6) . .
O01O Sm1 O01S 57.9(6) . .
O01O Sm1 O02H 55.9(6) . .
O01S Sm1 O014 98.4(6) . .
O02B Sm1 O014 154.1(6) . .
O02B Sm1 O01H 111.9(6) . .
O02B Sm1 O01O 59.2(6) . .
O02B Sm1 O01S 59.6(6) . .
O02B Sm1 O02H 111.4(6) . .
O02B Sm1 O02N 71.3(6) . .
O02B Sm1 O02S 136.9(6) . .
O02B Sm1 O44 70.4(6) . .
O02B Sm1 O4A 138.8(6) . 12_655
O02H Sm1 O014 55.6(6) . .
O02H Sm1 O01S 100.0(6) . .
O02N Sm1 O014 110.0(6) . .
O02N Sm1 O01H 58.7(6) . .
O02N Sm1 O01O 111.5(6) . .
O02N Sm1 O01S 57.2(6) . .
O02N Sm1 O02H 153.3(6) . .
O02N Sm1 O02S 138.2(6) . .
O02N Sm1 O44 139.0(6) . .
O02N Sm1 O4A 70.6(6) . 12_655
O02S Sm1 O014 59.6(6) . .
O02S Sm1 O01H 111.0(6) . .
O02S Sm1 O01O 110.0(6) . .
O02S Sm1 O01S 154.8(6) . .
O02S Sm1 O02H 58.4(6) . .
O02S Sm1 O4A 70.6(6) . 12_655
O44 Sm1 O014 110.8(6) . .
O44 Sm1 O01H 153.6(6) . .
O44 Sm1 O01O 58.5(6) . .
O44 Sm1 O01S 112.5(6) . .
O44 Sm1 O02H 59.0(6) . .
O44 Sm1 O02S 69.5(6) . .
O44 Sm1 O4A 137.5(5) . 12_655
O4A Sm1 O014 58.1(6) 12_655 .
O4A Sm1 O01H 58.5(6) 12_655 .
O4A Sm1 O01O 153.4(5) 12_655 .
O4A Sm1 O01S 109.8(5) 12_655 .
O4A Sm1 O02H 109.7(6) 12_655 .
Sm1A Sm1 O014 127.2(16) . .
Sm1A Sm1 O014 127.2(10) 12_655 .
Sm1A Sm1 O01H 127.6(17) . .
Sm1A Sm1 O01H 127.5(10) 12_655 .
Sm1A Sm1 O01O 126.9(16) . .
Sm1A Sm1 O01O 127.0(10) 12_655 .
Sm1A Sm1 O01S 126.6(10) 12_655 .
Sm1A Sm1 O01S 126.7(17) . .
Sm1A Sm1 O02B 78.7(16) . .
Sm1A Sm1 O02B 78.7(10) 12_655 .
Sm1A Sm1 O02H 126.9(18) . .
Sm1A Sm1 O02H 127.0(11) 12_655 .
Sm1A Sm1 O02N 79.8(17) . .
Sm1A Sm1 O02N 79.7(11) 12_655 .
Sm1A Sm1 O02S 78.6(10) 12_655 .
Sm1A Sm1 O02S 78.5(17) . .
Sm1A Sm1 O44 78.8(17) . .
Sm1A Sm1 O44 78.9(10) 12_655 .
Sm1A Sm1 O4A 79.6(16) . 12_655
Sm1A Sm1 O4A 79.5(10) 12_655 12_655
Sm1A Sm1 Sm1A 0.2(10) . 12_655
O01D P00R O01D 113.8(15) 12_755 .
O01D P00R O01T 109.8(9) 12_755 .
O01D P00R O01T 109.8(9) . .
O01D P00R O02X 108.3(10) 12_755 .
O01D P00R O02X 108.3(10) . .
O01T P00R O02X 106.6(15) . .
O01N P00S O015 105.8(14) . .
O023 P00S O015 109.7(9) 12_755 .
O023 P00S O015 109.7(9) . .
O023 P00S O01N 109.7(9) . .
O023 P00S O01N 109.7(9) 12_755 .
O023 P00S O023 112.0(15) 12_755 .
O01R P00T O01B 107.7(14) . .
O02N P00T O01B 110.6(9) . .
O02N P00T O01B 110.6(9) 12_655 .
O02N P00T O01R 108.6(9) 12_655 .
O02N P00T O01R 108.6(9) . .
O02N P00T O02N 110.7(15) 12_655 .
O03L P00U O03L 111(2) . 2_755
O03L P00U O40 109.8(7) . .
O03L P00U O40 109.8(7) . 2_755
O03L P00U O40 109.8(7) 2_755 2_755
O03L P00U O40 109.8(7) 2_755 .
O40 P00U O40 107(2) 2_755 .
O02I P00V O02O 107.7(15) . .
O4A P00V O02I 108.5(10) . .
O4A P00V O02I 108.5(10) 12_655 .
O4A P00V O02O 109.2(9) 12_655 .
O4A P00V O02O 109.2(9) . .
O4A P00V O4A 113.4(16) . 12_655
O02S P00W O02S 110.5(17) 12_655 .
O02S P00W O037 109.1(10) . .
O02S P00W O037 109.1(10) 12_655 .
O02S P00W O03I 111.3(10) 12_655 .
O02S P00W O03I 111.3(10) . .
O037 P00W O03I 105.4(17) . .
O02B P00X O02B 108.9(15) 12_655 .
O02B P00X O02J 109.9(10) 12_655 .
O02B P00X O02J 109.9(10) . .
O02B P00X O03T 110.8(10) 12_655 .
O02B P00X O03T 110.8(10) . .
O03T P00X O02J 106.7(16) . .
O01P P00Y O03C 105.9(16) . .
O44 P00Y O01P 109.3(9) 12_655 .
O44 P00Y O01P 109.3(9) . .
O44 P00Y O03C 109.5(10) 12_655 .
O44 P00Y O03C 109.5(10) . .
O44 P00Y O44 112.9(15) . 12_655
O024 Co1 O02R 173.0(11) . .
O024 Co1 K0AA 78.2(9) . .
O024 Co1 O14 85.6(16) . .
O024 Co1 O15 97.9(15) . .
O02R Co1 K0AA 101.0(9) . .
O02R Co1 O14 87.5(15) . .
O02R Co1 O15 89.0(14) . .
K0AA Co1 O14 73.7(15) . .
O15 Co1 K0AA 101.5(16) . .
O15 Co1 O14 173(2) . .
K011 K011 O2 63.2(2) 6_655 .
K011 K011 O0AA 63.0(6) 6_655 .
O03E K011 K011 97.9(8) . 6_655
O03E K011 O2 104.7(7) . .
O03E K011 O0AA 82.5(7) . .
O0AA K011 O2 126.2(7) . .
W00B O013 W00B 166.7(15) 11_565 .
W004 O014 W00A 157.4(12) . .
W004 O014 Sm1 98.3(8) . .
W00A O014 Sm1 97.7(8) . .
W00B O015 W00B 94.8(10) . 12_755
P00S O015 W00B 126.7(7) . .
P00S O015 W00B 126.7(7) . 12_755
W00C O016 W00I 161.1(11) . .
W001 O017 Sm00 96.6(7) . .
W002 O017 W001 159.9(12) . .
W002 O017 Sm00 98.5(7) . .
W00B O018 W005 150.0(10) . .
W00B O018 K01E 104.7(9) . 14_556
W002 O01A W002 157.6(14) 11_565 .
W002 O01A Sm00 97.8(7) . .
W002 O01A Sm00 97.8(7) 11_565 .
W00E O01B W00E 95.7(10) . 12_655
P00T O01B W00E 125.9(8) . .
P00T O01B W00E 125.9(8) . 12_655
Co3 Co3 Co3 55(3) 4_565 6_655
Co3 Co3 Co3 63(3) 7_645 4_565
Co3 Co3 Co3 62(3) 7_645 6_655
Co3 Co3 O43 141(4) 7_645 .
Co3 Co3 O5AA 32.3(16) 7_645 6_655
O43 Co3 Co3 116.8(17) . 4_565
O43 Co3 Co3 153(4) . 6_655
O5AA Co3 Co3 57.5(19) 6_655 4_565
O5AA Co3 Co3 75(5) . 7_645
O5AA Co3 Co3 14(5) . 4_565
O5AA Co3 Co3 66(4) . 6_655
O5AA Co3 Co3 30.3(16) 6_655 6_655
O5AA Co3 O43 172(3) 6_655 .
O5AA Co3 O43 103(5) . .
O5AA Co3 O5AA 71(6) . 6_655
W001 O01D Sm00 95.0(6) . .
W001 O01D Sm0A 121.8(11) . .
Sm00 O01D Sm0A 26.8(9) . .
P00R O01D W001 132.2(11) . .
P00R O01D Sm00 132.8(10) . .
P00R O01D Sm0A 106.0(13) . .
O018 K01E W00C 108.9(7) 7_646 .
O018 K01E W00C 138.3(11) 14_456 .
O018 K01E O018 60.8(9) 7_646 14_456
O018 K01E O01M 119.8(5) 14_456 12_655
O018 K01E O01M 167.8(13) 14_456 .
O018 K01E O01M 119.8(5) 7_646 .
O018 K01E O01M 167.8(13) 7_646 12_655
O018 K01E O01U 51.6(7) 7_646 14_456
O018 K01E O01U 51.6(7) 14_456 14_456
O018 K01E O02U 51.9(8) 7_646 14_456
O018 K01E O02U 51.9(8) 14_456 14_456
O01M K01E W00C 61.9(6) 12_655 .
O01M K01E W00C 29.7(4) . .
O01M K01E O01M 56.6(9) 12_655 .
O01U K01E W00C 155.1(2) 14_456 .
O01U K01E O01M 139.6(10) 14_456 .
O01U K01E O01M 139.6(10) 14_456 12_655
O02U K01E W00C 88.9(9) 14_456 .
O02U K01E O01M 117.7(11) 14_456 .
O02U K01E O01M 117.7(11) 14_456 12_655
O02U K01E O01U 88.2(12) 14_456 14_456
O03V K01E W00C 27.5(3) . .
O03V K01E O018 116.1(12) . 14_456
O03V K01E O018 116.1(12) . 7_646
O03V K01E O01M 51.9(7) . .
O03V K01E O01M 51.9(7) . 12_655
O03V K01E O01U 164.6(16) . 14_456
O03V K01E O02U 76.4(11) . 14_456
Co5A K01E W00C 67.6(8) . .
Co5A K01E W00C 116.4(11) 12_655 .
Co5A K01E O018 125.4(12) . 14_456
Co5A K01E O018 65.3(8) 12_655 14_456
Co5A K01E O018 125.4(12) 12_655 7_646
Co5A K01E O018 65.3(8) . 7_646
Co5A K01E O01M 114.6(12) 12_655 .
Co5A K01E O01M 114.6(12) . 12_655
Co5A K01E O01M 58.7(8) . .
Co5A K01E O01M 58.7(8) 12_655 12_655
Co5A K01E O01U 88.5(9) 12_655 14_456
Co5A K01E O01U 88.5(9) . 14_456
Co5A K01E O02U 99.3(10) 12_655 14_456
Co5A K01E O02U 99.3(10) . 14_456
Co5A K01E O03V 93.9(9) . .
Co5A K01E O03V 93.9(9) 12_655 .
Co5A K01E Co5A 161.1(19) . 12_655
O6BA K01E W00C 126.5(15) 12_655 .
O6BA K01E W00C 110.3(12) . .
O6BA K01E O018 92.9(13) . 7_646
O6BA K01E O018 110.5(14) . 14_456
O6BA K01E O018 92.9(13) 12_655 14_456
O6BA K01E O018 110.5(14) 12_655 7_646
O6BA K01E O01M 97.9(15) . 12_655
O6BA K01E O01M 81.7(13) 12_655 12_655
O6BA K01E O01M 81.7(13) . .
O6BA K01E O01M 97.9(15) 12_655 .
O6BA K01E O01U 61.7(13) 12_655 14_456
O6BA K01E O01U 61.7(13) . 14_456
O6BA K01E O02U 144.5(15) . 14_456
O6BA K01E O02U 144.5(15) 12_655 14_456
O6BA K01E O03V 132.7(16) 12_655 .
O6BA K01E O03V 132.7(16) . .
O6BA K01E Co5A 64.0(13) 12_655 12_655
O6BA K01E Co5A 64.0(13) . .
O6BA K01E Co5A 98.3(15) 12_655 .
O6BA K01E Co5A 98.3(15) . 12_655
O6BA K01E O6BA 34(2) 12_655 .
W00G O01F W00G 117.8(14) . 12_655
W00H O01G W009 160.1(11) . .
W004 O01H W006 157.2(12) . .
W004 O01H Sm1 99.2(8) . .
W006 O01H Sm1 97.7(8) . .
W007 O01J W009 150.2(9) . .
W005 O01L W007 159.4(10) . .
W00C O01M K01E 94.4(9) . .
W00E O01M W00C 150.1(11) . .
W00E O01M K01E 114.0(10) . .
P00S O01N W005 127.1(7) . .
P00S O01N W005 127.1(7) . 12_755
W008 O01O Sm1 98.6(8) . .
W00F O01O W008 156.8(11) . .
W00F O01O Sm1 98.9(8) . .
W00M O01P W00M 94.0(10) . 12_655
P00Y O01P W00M 125.7(9) . .
P00Y O01P W00M 125.7(9) . 12_655
W00J O01Q W00D 151.7(10) . .
W00C O01R W00C 93.4(9) 12_655 .
P00T O01R W00C 125.7(9) . 12_655
P00T O01R W00C 125.7(9) . .
W006 O01S W008 161.0(11) . .
W006 O01S Sm1 98.6(8) . .
W008 O01S Sm1 96.0(7) . .
P00R O01T W007 126.4(7) . .
P00R O01T W007 126.4(7) . 12_755
W00B O01U W00B 119.8(15) . 12_755
W00B O01U K01E 101.6(9) . 14_556
W00B O01U K01E 101.6(9) 12_755 14_556
W00G O01V W004 148.1(11) . .
W00G O01V W1AA 141.3(12) . .
W00I O01W W00I 119.0(14) 12_655 .
W00K O01Y W00G 158.4(11) . .
W007 O020 W001 148.1(11) . .
W001 O021 W003 155.8(13) . .
W001 O021 Sm00 98.5(8) . .
W003 O021 Sm00 98.7(8) . .
W00I O022 W004 147.5(10) . .
W00I O022 W2 142.9(12) . .
W002 O023 Sm00 94.7(6) . .
W002 O023 Sm0A 121.7(12) . .
Sm00 O023 Sm0A 27.1(9) . .
P00S O023 W002 131.0(11) . .
P00S O023 Sm00 134.3(11) . .
P00S O023 Sm0A 107.3(13) . .
W00E O024 Co1 148.1(15) . .
W00E O024 K0AA 154.7(13) . .
Co1 O024 K0AA 56.1(7) . .
W00M O026 W00J 159.4(11) . .
W009 O027 W001 150.3(10) . .
W00N O028 W00N 118.5(16) . 12_655
W00E O029 W006 147.4(11) . .
W00E O029 W0 141.9(13) . .
W008 O02B Sm1 95.1(7) . .
W008 O02B Sm1A 123.5(11) . .
Sm1 O02B Sm1A 28.4(7) . .
P00X O02B W008 128.1(12) . .
P00X O02B Sm1 136.8(11) . .
P00X O02B Sm1A 108.4(12) . .
W007 O02C Co4 168.7(13) . .
W00K O02D W00K 118.6(13) 12_655 .
W00K O02E W00L 150.0(12) . .
O3Y Co2B O41 175.9(13) 7_646 .
O16 Co2B O3Y 88.8(16) . 7_646
O16 Co2B O41 93.6(16) . .
W008 O02G W00D 147.8(10) . .
W00D O02G W0 139.2(12) . .
W00A O02H W00F 156.3(13) . .
W00A O02H Sm1 99.6(8) . .
W00F O02H Sm1 97.9(8) . .
W00G O02I W00G 93.0(10) 12_655 .
P00V O02I W00G 126.4(8) . .
P00V O02I W00G 126.4(8) . 12_655
W00J O02J W00J 93.9(10) 12_655 .
P00X O02J W00J 125.8(9) . 12_655
P00X O02J W00J 125.8(9) . .
W00K O02L W00A 148.3(11) . .
W009 O02M W009 119.5(15) 12_755 .
W006 O02N Sm1 94.6(7) . .
W006 O02N Sm1A 122.6(10) . .
Sm1 O02N Sm1A 28.0(7) . .
P00T O02N W006 130.2(11) . .
P00T O02N Sm1 135.2(11) . .
P00T O02N Sm1A 107.2(11) . .
W00I O02O W00I 93.6(10) 12_655 .
P00V O02O W00I 126.1(8) . 12_655
P00V O02O W00I 126.1(8) . .
W005 O02Q W002 148.4(11) . .
W001 O02R Co1 150.8(13) . .
Co1 O02R K0AA 42.4(6) . .
W00A O02S Sm1 94.0(7) . .
W00A O02S Sm1A 121.7(10) . .
Sm1 O02S Sm1A 27.7(6) . .
P00W O02S W00A 130.0(12) . .
P00W O02S Sm1 135.9(12) . .
P00W O02S Sm1A 108.3(12) . .
W003 O02T W00H 146.8(11) . .
W005 O02U W005 121.3(16) 12_755 .
W00L O02V W00A 150.1(12) . .
W00H O02W W00H 146.7(15) 11_565 .
W009 O02X W009 94.6(11) . 12_755
P00R O02X W009 126.0(9) . .
P00R O02X W009 126.0(9) . 12_755
W00E O02Y W00E 119.2(14) 12_655 .
W00D O030 W00E 163.1(10) . .
W00B O031 K0AA 155.4(11) . 7_646
W00C O032 W006 148.6(11) . .
W00C O032 W2 139.4(12) . .
W00J O036 W00J 118.9(13) . 12_655
W00L O037 W00L 92.6(10) . 12_655
P00W O037 W00L 127.8(9) . 12_655
P00W O037 W00L 127.8(9) . .
W00H O03A W00H 117.1(15) . 12_755
W00M O03B W00M 118.0(15) . 12_655
W00N O03C W00N 95.2(10) 12_655 .
P00Y O03C W00N 126.9(9) . 12_655
P00Y O03C W00N 126.9(9) . .
W002 O03D K0AA 137.3(11) . .
W00D O03G W00D 118.7(15) . 12_655
W00K O03I W00K 93.3(10) 12_655 .
P00W O03I W00K 127.1(9) . .
P00W O03I W00K 127.1(9) . 12_655
W00L O03K W00L 118.1(15) 12_655 .
W003 O03L Sm00 95.1(8) . .
W003 O03L Sm0A 122.2(13) . .
Sm00 O03L Sm0A 27.1(9) . .
P00U O03L W003 129.2(15) . .
P00U O03L Sm00 135.6(14) . .
P00U O03L Sm0A 108.5(16) . .
W00F O03N W00N 149.0(12) . .
W006 O03S Co4 149.0(14) . .
W00D O03T W00D 93.6(10) 12_655 .
P00X O03T W00D 127.1(8) . .
P00X O03T W00D 127.1(8) . 12_655
W00J O03U W008 149.5(11) . .
W00J O03U W1 139.4(12) . .
W00C O03V W00C 119.0(13) 12_655 .
W00C O03V K01E 108.1(9) . .
W00C O03V K01E 108.1(9) 12_655 .
W00M O03W W00F 148.5(12) . .
W00M O03W W1 140.0(13) . .
W00I O3Y Co2B 146.9(14) . 7_646
W00H O40 W00H 92.9(9) 12_755 .
P00U O40 W00H 126.5(8) . 12_755
P00U O40 W00H 126.5(8) . .
W004 O41 Co2B 149.7(14) . .
W00N O43 Co3 155(2) . .
W00F O44 Sm1 93.6(6) . .
W00F O44 Sm1A 121.3(10) . .
Sm1 O44 Sm1A 27.7(7) . .
P00Y O44 W00F 132.0(11) . .
P00Y O44 Sm1 134.4(11) . .
P00Y O44 Sm1A 106.7(11) . .
W00F O49 Co2A 150.2(14) . .
W004 O4A Sm1 93.7(6) 12_655 12_655
W004 O4A Sm1A 121.0(10) 12_655 12_655
Sm1 O4A Sm1A 27.4(6) 12_655 12_655
P00V O4A W004 132.4(12) . 12_655
P00V O4A Sm1 133.9(11) . 12_655
P00V O4A Sm1A 106.6(11) . 12_655
W00G O1 W00I 151.8(10) . .
W00B O6 W002 149.4(11) . .
W00M O9 Co2A 169.3(16) . 7_645
W00N O10 W00M 151.3(12) . .
W00L O11 W00N 159.1(12) . .
O02C Co4 O03S 175.2(12) . .
O02C Co4 O13 91.8(15) . .
O03S Co4 O13 92.8(15) . .
Co4 O13 K8 119(2) . .
O1AA Co5B O1AA 177.6(17) . 7_645
O12 Co5B O1AA 87.5(13) 7_645 7_645
O12 Co5B O1AA 87.5(13) . .
O12 Co5B O1AA 93.7(13) 7_645 .
O12 Co5B O1AA 93.7(13) . 7_645
O12 Co5B O12 123(2) 7_645 .
O49 Co2A O9 176.0(12) . 7_645
O49 Co2A O3 91.2(17) . .
O49 Co2A O5 91.9(18) . .
O9 Co2A O3 90.0(17) 7_645 .
O9 Co2A O5 91.9(18) 7_645 .
O5 Co2A O3 91(2) . .
O13 K8 O3 84.7(16) . .
O02V W0AA Sm1 114.1(10) . .
O03N W0AA Sm1 112.4(10) . .
O03N W0AA O02V 102.0(14) . .
O029 W0 Sm1 116.4(10) . .
O029 W0 O02G 95.1(12) . .
O02G W0 Sm1 113.9(9) . .
O03U W1 Sm1 115.0(10) . .
O03U W1 O03W 97.1(12) . .
O03W W1 Sm1 113.8(9) . .
O022 W2 Sm1 115.3(10) . .
O022 W2 O032 97.2(12) . .
O032 W2 Sm1 112.0(9) . .
O01V W1AA Sm1 115.0(9) . .
O01V W1AA O02L 97.4(13) . .
O02L W1AA Sm1 113.9(10) . .
Co2A O3 K8 115(3) . .
K0AA Co5A K01E 115.1(14) . .
Co1 K0AA K01E 113.4(7) . .
Co1 K0AA O024 45.8(6) . .
Co1 K0AA O02R 36.5(5) . .
Co1 K0AA O031 173.1(9) . 7_646
Co1 K0AA O03D 115.2(8) . .
Co1 K0AA Co5A 109.6(10) . .
Co1 K0AA O14 54.4(13) . .
Co1 K0AA Co5E 89.5(17) . .
Co1 K0AA O6BA 106.2(12) . .
O024 K0AA K01E 67.8(7) . .
O024 K0AA O02R 82.1(7) . .
O024 K0AA O031 127.5(9) . 7_646
O024 K0AA O03D 144.8(9) . .
O024 K0AA O14 65.3(13) . .
O024 K0AA Co5E 128(2) . .
O024 K0AA O6BA 70.2(12) . .
O02R K0AA K01E 149.9(7) . .
O02R K0AA Co5E 61.2(14) . .
O031 K0AA K01E 60.0(7) 7_646 .
O031 K0AA O02R 149.9(8) 7_646 .
O031 K0AA Co5E 97.0(17) 7_646 .
O03D K0AA K01E 122.6(8) . .
O03D K0AA O02R 82.8(7) . .
O03D K0AA O031 69.5(7) . 7_646
O03D K0AA O14 79.7(13) . .
O03D K0AA Co5E 69.3(18) . .
O03D K0AA O6BA 138.4(13) . .
Co5A K0AA K01E 33.9(8) . .
Co5A K0AA O024 69.8(10) . .
Co5A K0AA O02R 135.2(10) . .
Co5A K0AA O031 64.0(9) . 7_646
Co5A K0AA O03D 100.4(10) . .
Co5A K0AA O14 77.7(14) . .
Co5A K0AA Co5E 160.9(19) . .
Co5A K0AA O6BA 66.5(13) . .
O14 K0AA K01E 106.5(13) . .
O14 K0AA O02R 58.8(13) . .
O14 K0AA O031 123.9(14) . 7_646
O14 K0AA Co5E 114.6(17) . .
Co5E K0AA K01E 138.9(13) . .
O6BA K0AA K01E 32.7(11) . .
O6BA K0AA O02R 135.1(12) . .
O6BA K0AA O031 69.4(11) . 7_646
O6BA K0AA O14 130.1(16) . .
O6BA K0AA Co5E 110.1(17) . .
K011 O0AA K011 54.0(12) 6_655 .
Co5C Co5C O6AA 47(2) 7_646 7_646
O6AA Co5C Co5C 68(3) . 7_646
O6AA Co5C O6AA 83(3) . 7_646
O2BA O12 Co5B 122(4) . .
Co1 O14 K0AA 52.0(12) . .
Co3 O5AA Co3 152(10) 4_565 .
Co3 O5AA Co3 65(4) 6_655 7_645
Co3 O5AA Co3 73(5) . 7_645
Co3 O5AA Co3 73(5) 4_565 6_655
Co3 O5AA Co3 84(5) . 6_655
Co3 O5AA Co3 84(5) 4_565 7_645
Co5C O6AA Co5C 65(3) . 7_646
K0AA Co5E K0AA 119(3) . 11_565
Sm00 Sm0A Sm00 179(3) . 2_755
Sm00 Sm0A O01D 73.1(11) . .
Sm00 Sm0A O01D 107.2(10) 2_755 .
Sm00 Sm0A O01D 73.1(11) . 11_565
Sm00 Sm0A O01D 107.2(10) 2_755 11_565
Sm00 Sm0A O023 106.4(16) 2_755 .
Sm00 Sm0A O023 72.7(18) . 11_565
Sm00 Sm0A O023 106.4(16) 2_755 11_565
Sm00 Sm0A O023 72.7(18) . .
Sm00 Sm0A O03L 106.5(18) 2_755 .
Sm00 Sm0A O03L 75(2) . .
O01D Sm0A O01D 129.9(19) . 11_565
O023 Sm0A O01D 131.3(16) 11_565 .
O023 Sm0A O01D 69.2(7) . .
O023 Sm0A O01D 69.2(7) 11_565 11_565
O023 Sm0A O01D 131.3(16) . 11_565
O023 Sm0A O023 68.2(13) . 11_565
O03L Sm0A O01D 68.0(10) . .
O03L Sm0A O01D 68.0(10) . 11_565
O03L Sm0A O023 131.8(13) . 11_565
O03L Sm0A O023 131.8(13) . .
Sm0A Sm0A Sm00 179(2) 2_755 .
Sm0A Sm0A Sm00 0.4(12) 2_755 2_755
Sm0A Sm0A O01D 107.1(9) 2_755 11_565
Sm0A Sm0A O01D 107.1(9) 2_755 .
Sm0A Sm0A O023 106.7(10) 2_755 .
Sm0A Sm0A O023 106.7(10) 2_755 11_565
Sm0A Sm0A O03L 106.1(10) 2_755 .
K01E O6BA K0AA 114.3(17) . .
O6BA O6BA K01E 72.8(10) 12_655 .
O6BA O6BA K0AA 172.9(11) 12_655 .
Sm1 Sm1A Sm1 179(3) . 12_655
Sm1 Sm1A O02B 72.9(15) . .
Sm1 Sm1A O02B 107.2(14) 12_655 .
Sm1 Sm1A O02N 107.2(14) 12_655 .
Sm1 Sm1A O02N 72.2(16) . .
Sm1 Sm1A O02S 73.8(16) . .
Sm1 Sm1A O02S 106.5(13) 12_655 .
Sm1 Sm1A O44 73.6(16) . .
Sm1 Sm1A O44 107.1(14) 12_655 .
Sm1 Sm1A O4A 73.0(15) . 12_655
Sm1 Sm1A O4A 106.5(12) 12_655 12_655
O02B Sm1A O02N 68.9(10) . .
O02B Sm1A O02S 130.8(14) . .
O02B Sm1A O44 68.5(10) . .
O02B Sm1A O4A 131.3(14) . 12_655
O02N Sm1A O02S 130.9(14) . .
O02N Sm1A O44 131.3(13) . .
O02N Sm1A O4A 68.2(10) . 12_655
O02S Sm1A O44 67.9(10) . .
O02S Sm1A O4A 68.7(10) . 12_655
O44 Sm1A O4A 130.7(14) . 12_655
Sm1A Sm1A Sm1 180(2) 12_655 .
Sm1A Sm1A Sm1 0.2(13) 12_655 12_655
Sm1A Sm1A O02B 107.1(8) 12_655 .
Sm1A Sm1A O02N 107.4(8) 12_655 .
Sm1A Sm1A O02S 106.4(7) 12_655 .
Sm1A Sm1A O44 106.8(7) 12_655 .
Sm1A Sm1A O4A 106.7(7) 12_655 12_655

loop_
_geom_bond_atom_site_label_1
_geom_bond_atom_site_label_2
_geom_bond_distance
_geom_bond_site_symmetry_2
W001 Sm00 3.577(2) .
W001 O017 1.942(18) .
W001 O01D 2.176(18) .
W001 O020 1.954(18) .
W001 O021 1.86(2) .
W001 O027 1.913(17) .
W001 O02R 1.713(17) .
W002 Sm00 3.564(3) .
W002 O017 1.847(19) .
W002 O01A 1.909(5) .
W002 O023 2.203(19) .
W002 O02Q 1.937(19) .
W002 O03D 1.738(18) .
W002 O6 1.944(19) .
W003 Sm00 3.643(4) .
W003 O021 1.96(2) 11_565
W003 O021 1.96(2) .
W003 O02T 1.87(2) 11_565
W003 O02T 1.87(2) .
W003 O03J 1.67(3) .
W003 O03L 2.27(2) .
W004 Sm1 3.580(3) .
W004 O014 1.88(2) .
W004 O01H 1.90(2) .
W004 O01V 1.931(18) .
W004 O022 1.938(19) .
W004 O41 1.695(19) .
W004 O4A 2.198(17) 12_655
W005 O018 1.988(17) .
W005 K01E 4.04(3) 14_556
W005 O01K 1.695(18) .
W005 O01L 1.886(17) .
W005 O01N 2.288(17) .
W005 O02Q 1.88(2) .
W005 O02U 1.895(15) .
W006 Sm1 3.544(3) .
W006 O01H 1.91(2) .
W006 O01S 1.819(19) .
W006 O029 1.92(2) .
W006 O02N 2.182(19) .
W006 O032 1.943(19) .
W006 O03S 1.713(19) .
W007 O01J 1.925(16) .
W007 O01L 1.958(17) .
W007 O01T 2.258(16) .
W007 O020 1.871(18) .
W007 O02C 1.71(2) .
W007 O038 1.913(13) .
W008 Sm1 3.575(3) .
W008 O01O 1.92(2) .
W008 O01S 1.974(19) .
W008 O02B 2.235(19) .
W008 O02G 1.895(19) .
W008 O03H 1.710(18) .
W008 O03U 1.910(18) .
W009 O01G 1.98(2) .
W009 O01J 1.958(16) .
W009 O027 1.882(17) .
W009 O02M 1.912(15) .
W009 O02X 2.25(2) .
W009 O02Z 1.731(19) .
W00A Sm1 3.600(3) .
W00A O014 1.93(2) .
W00A O02H 1.90(2) .
W00A O02K 1.70(2) .
W00A O02L 1.91(2) .
W00A O02S 2.24(2) .
W00A O02V 1.92(2) .
W00B O013 1.910(3) .
W00B O015 2.248(19) .
W00B O018 1.897(17) .
W00B K01E 4.01(3) 14_556
W00B O01U 1.912(15) .
W00B O031 1.727(19) .
W00B O6 1.869(19) .
W00C O016 1.88(2) .
W00C K01E 3.95(3) .
W00C O01M 1.97(2) .
W00C O01R 2.275(17) .
W00C O02P 1.718(19) .
W00C O032 1.873(19) .
W00C O03V 1.922(13) .
W00D O01Q 1.994(18) .
W00D O02G 1.917(19) .
W00D O030 1.870(17) .
W00D O03F 1.71(2) .
W00D O03G 1.922(15) .
W00D O03T 2.267(18) .
W00E O01B 2.229(17) .
W00E O01M 1.92(2) .
W00E O024 1.73(2) .
W00E O029 1.90(2) .
W00E O02Y 1.916(13) .
W00E O030 1.963(17) .
W00F Sm1 3.563(3) .
W00F O01O 1.89(2) .
W00F O02H 1.911(19) .
W00F O03N 1.86(2) .
W00F O03W 1.93(2) .
W00F O44 2.202(18) .
W00F O49 1.714(19) .
W00G O01F 1.922(14) .
W00G O01V 1.880(19) .
W00G O01Y 1.94(2) .
W00G O02I 2.269(18) .
W00G O03O 1.71(2) .
W00G O1 1.906(19) .
W00H O01G 1.88(2) .
W00H O02T 1.94(2) .
W00H O02W 1.960(8) .
W00H O03A 1.936(16) .
W00H O03R 1.72(2) .
W00H O40 2.278(18) .
W00I O016 1.956(19) .
W00I O01W 1.915(14) .
W00I O022 1.887(19) .
W00I O02O 2.262(19) .
W00I O3Y 1.72(2) .
W00I O1 1.96(2) .
W00J O01Q 1.872(18) .
W00J O026 1.983(19) .
W00J O02J 2.267(18) .
W00J O036 1.924(13) .
W00J O03U 1.885(18) .
W00J O42 1.719(19) .
W00K O01Y 1.92(2) .
W00K O02D 1.918(13) .
W00K O02E 1.89(2) .
W00K O02L 1.90(2) .
W00K O03E 1.73(2) .
W00K O03I 2.267(19) .
W00L O02E 1.99(2) .
W00L O02V 1.87(2) .
W00L O034 1.73(2) .
W00L O037 2.283(19) .
W00L O03K 1.924(16) .
W00L O11 1.90(2) .
W00M O01P 2.261(18) .
W00M O026 1.869(19) .
W00M O03B 1.929(16) .
W00M O03W 1.88(2) .
W00M O9 1.68(2) .
W00M O10 1.99(2) .
W00N O028 1.919(16) .
W00N O03C 2.232(19) .
W00N O03N 1.95(2) .
W00N O43 1.73(2) .
W00N O10 1.89(2) .
W00N O11 1.95(2) .
Sm00 O017 2.789(19) 11_565
Sm00 O017 2.789(19) .
Sm00 O01A 2.76(2) .
Sm00 O01D 2.657(18) .
Sm00 O01D 2.657(18) 11_565
Sm00 O021 2.79(2) 11_565
Sm00 O021 2.79(2) .
Sm00 O023 2.629(19) 11_565
Sm00 O023 2.629(19) .
Sm00 O03L 2.65(3) .
Sm00 Sm0A 2.22(4) 2_755
Sm00 Sm0A 1.25(4) .
Sm1 O014 2.79(2) .
Sm1 O01H 2.74(2) .
Sm1 O01O 2.741(19) .
Sm1 O01S 2.782(19) .
Sm1 O02B 2.60(2) .
Sm1 O02H 2.76(2) .
Sm1 O02N 2.622(19) .
Sm1 O02S 2.67(2) .
Sm1 O44 2.665(19) .
Sm1 O4A 2.688(19) 12_655
Sm1 Sm1A 1.29(3) .
Sm1 Sm1A 2.23(3) 12_655
P00R O01D 1.536(18) .
P00R O01D 1.536(18) 12_755
P00R O01T 1.56(2) .
P00R O02X 1.59(3) .
P00S O015 1.58(3) .
P00S O01N 1.53(3) .
P00S O023 1.524(19) .
P00S O023 1.524(19) 12_755
P00T O01B 1.59(3) .
P00T O01R 1.56(3) .
P00T O02N 1.554(19) 12_655
P00T O02N 1.554(19) .
P00U O03L 1.49(2) .
P00U O03L 1.49(2) 2_755
P00U O40 1.57(3) .
P00U O40 1.57(3) 2_755
P00V O02I 1.55(3) .
P00V O02O 1.56(3) .
P00V O4A 1.508(18) 12_655
P00V O4A 1.508(18) .
P00W O02S 1.50(2) 12_655
P00W O02S 1.51(2) .
P00W O037 1.52(3) .
P00W O03I 1.55(3) .
P00X O02B 1.54(2) 12_655
P00X O02B 1.54(2) .
P00X O02J 1.58(3) .
P00X O03T 1.55(3) .
P00Y O01P 1.57(3) .
P00Y O03C 1.60(3) .
P00Y O44 1.508(18) 12_655
P00Y O44 1.508(18) .
Co1 O024 2.01(3) .
Co1 O02R 2.05(2) .
Co1 K0AA 2.33(2) .
Co1 O14 2.41(6) .
Co1 O15 2.30(6) .
K011 K011 2.92(2) 6_655
K011 O03E 2.11(2) .
K011 O2 3.229(13) .
K011 O0AA 3.21(6) .
O018 K01E 3.08(3) 14_556
Co5D O7 1.37(8) .
Co3 Co3 2.27(11) 6_655
Co3 Co3 2.24(11) 4_565
Co3 Co3 2.06(11) 7_645
Co3 O43 2.18(6) .
Co3 O5AA 1.15(6) .
Co3 O5AA 2.08(8) 6_655
O01D Sm0A 2.73(3) .
K01E O01M 3.28(3) 12_655
K01E O01M 3.28(3) .
K01E O01U 3.16(4) 14_456
K01E O02U 3.16(5) 14_456
K01E O03V 2.91(4) .
K01E Co5A 2.90(3) 12_655
K01E Co5A 2.90(3) .
K01E O6BA 2.79(6) 12_655
K01E O6BA 2.79(6) .
O01V W1AA 2.02(3) .
O022 W2 1.95(3) .
O023 Sm0A 2.71(4) .
O024 K0AA 2.75(3) .
O029 W0 2.04(3) .
O02B Sm1A 2.67(4) .
O02C Co4 1.97(2) .
Co2B O3Y 2.07(3) 7_646
Co2B O41 2.08(3) .
Co2B O16 1.92(5) .
O02G W0 2.11(3) .
O02L W1AA 2.06(3) .
O02N Sm1A 2.71(4) .
O02R K0AA 3.39(3) .
O02S Sm1A 2.72(4) .
O02V W0AA 2.01(3) .
O031 K0AA 2.88(3) 7_646
O032 W2 2.07(3) .
O03D K0AA 2.78(3) .
O03L Sm0A 2.69(5) .
O03N W0AA 2.01(3) .
O03S Co4 2.01(2) .
O03U W1 2.06(3) .
O03W W1 2.07(3) .
O44 Sm1A 2.73(4) .
O49 Co2A 2.01(2) .
O4A Sm1A 2.76(4) 12_655
O9 Co2A 2.02(3) 7_645
Co4 O13 2.01(4) .
O13 K8 3.04(6) .
Co5B O1AA 2.09(3) .
Co5B O1AA 2.09(3) 7_645
Co5B O12 2.07(4) .
Co5B O12 2.07(4) 7_645
Co2A O3 2.09(5) .
Co2A O5 2.06(6) .
K8 O3 3.04(7) .
Co5A K0AA 2.68(4) .
K0AA O14 2.84(6) .
K0AA Co5E 3.86(6) .
K0AA O6BA 2.81(5) .
Co5C Co5C 2.07(10) 7_646
Co5C O6AA 1.68(7) .
Co5C O6AA 2.13(7) 7_646
O12 O2BA 1.44(7) .
Sm0A Sm0A 0.96(8) 2_755
O6BA O6BA 1.65(9) 12_655
Sm1A Sm1A 0.93(6) 12_655

loop_
_platon_squeeze_void_nr
_platon_squeeze_void_average_x
_platon_squeeze_void_average_y
_platon_squeeze_void_average_z
_platon_squeeze_void_volume
_platon_squeeze_void_count_electrons
_platon_squeeze_void_content
1 -0.199 0.187 0.500 8066 2033 ' '
